data_7216080
loop_
_publ_author_name
'Hallale, Oren'
'Bourne, Susan A.'
'Koch, Klaus R.'

_publ_section_title
;
 Metallamacrocyclic complexes of Ni(ii) with
 3,3,3?,3?-tetraalkyl-1,1?-aroylbis(thioureas): crystal and molecular
 structures of a 2 : 2 metallamacrocycle and a pyridine adduct of the
 analogous 3 : 3 complex
;
_journal_issue 25
_journal_name_full CrystEngComm
_journal_page_first 161
_journal_paper_doi 10.1039/b419468c
_journal_volume 7
_journal_year 2005
_chemical_formula_sum 'C198 H234 N36 Ni6 O12 S12'
_chemical_formula_weight 4047.19
_chemical_name_systematic
;
?
;
_space_group_IT_number 7
_symmetry_cell_setting monoclinic
_symmetry_space_group_name_Hall 'P -2yac'
_symmetry_space_group_name_H-M 'P 1 n 1'
_atom_sites_solution_hydrogens geom
_atom_sites_solution_primary direct
_atom_sites_solution_secondary difmap
_audit_creation_method SHELXL-97
_cell_angle_alpha 90.00
_cell_angle_beta 95.7930(10)
_cell_angle_gamma 90.00
_cell_formula_units_Z 2
_cell_length_a 16.4822(2)
_cell_length_b 27.7131(3)
_cell_length_c 22.9061(3)
_cell_measurement_temperature 173(2)
_cell_volume 10409.5(2)
_computing_structure_refinement 'SHELXL-97 (Sheldrick, 1997)'
_computing_structure_solution 'SHELXS-97 (Sheldrick, 1990)'
_diffrn_ambient_temperature 173(2)
_diffrn_measured_fraction_theta_full 0.985
_diffrn_measured_fraction_theta_max 0.985
_diffrn_radiation_monochromator graphite
_diffrn_radiation_source 'fine-focus sealed tube'
_diffrn_radiation_type MoK\a
_diffrn_radiation_wavelength 0.71070
_diffrn_reflns_av_R_equivalents 0.0379
_diffrn_reflns_av_sigmaI/netI 0.0800
_diffrn_reflns_limit_h_max 19
_diffrn_reflns_limit_h_min -20
_diffrn_reflns_limit_k_max 31
_diffrn_reflns_limit_k_min -33
_diffrn_reflns_limit_l_max 28
_diffrn_reflns_limit_l_min -26
_diffrn_reflns_number 48083
_diffrn_reflns_theta_full 25.98
_diffrn_reflns_theta_max 25.98
_diffrn_reflns_theta_min 1.63
_exptl_absorpt_coefficient_mu 0.717
_exptl_absorpt_correction_T_max 0.9515
_exptl_absorpt_correction_T_min 0.8411
_exptl_absorpt_correction_type 'semi-empirical '
_exptl_crystal_colour brown
_exptl_crystal_density_diffrn 1.291
_exptl_crystal_density_method 'not measured'
_exptl_crystal_description plate
_exptl_crystal_F_000 4260
_exptl_crystal_size_max 0.25
_exptl_crystal_size_mid 0.15
_exptl_crystal_size_min 0.07
_refine_diff_density_max 0.940
_refine_diff_density_min -0.594
_refine_diff_density_rms 0.075
_refine_ls_abs_structure_details 'Flack H D (1983), Acta Cryst. A39, 876-881'
_refine_ls_abs_structure_Flack 0.011(9)
_refine_ls_extinction_method none
_refine_ls_goodness_of_fit_ref 1.003
_refine_ls_hydrogen_treatment mixed
_refine_ls_matrix_type fullcycle
_refine_ls_number_parameters 2346
_refine_ls_number_reflns 30810
_refine_ls_number_restraints 2
_refine_ls_restrained_S_all 1.003
_refine_ls_R_factor_all 0.0869
_refine_ls_R_factor_gt 0.0541
_refine_ls_shift/su_max 0.651
_refine_ls_shift/su_mean 0.026
_refine_ls_structure_factor_coef Fsqd
_refine_ls_weighting_details 'calc w=1/[\s^2^(Fo^2^)+(0.0686P)^2^+6.6114P] where P=(Fo^2^+2Fc^2^)/3'
_refine_ls_weighting_scheme calc
_refine_ls_wR_factor_gt 0.1188
_refine_ls_wR_factor_ref 0.1346
_reflns_number_gt 22987
_reflns_number_total 30810
_reflns_threshold_expression >2sigma(I)
_cod_data_source_file b419468c.txt
_cod_data_source_block 3
_cod_original_sg_symbol_H-M Pn
_cod_database_code 7216080

loop_
_symmetry_equiv_pos_as_xyz
'x, y, z'
'x+1/2, -y, z+1/2'

loop_
_atom_site_label
_atom_site_type_symbol
_atom_site_fract_x
_atom_site_fract_y
_atom_site_fract_z
_atom_site_U_iso_or_equiv
_atom_site_adp_type
_atom_site_occupancy
_atom_site_symmetry_multiplicity
_atom_site_calc_flag
_atom_site_refinement_flags
Ni1A Ni 0.89140(5) -0.13096(3) 0.91079(4) 0.03201(19) Uani 1 1 d .
O1A O 0.8004(2) -0.08662(15) 0.92964(18) 0.0409(11) Uani 1 1 d .
C2A C 0.7907(3) -0.0608(2) 0.9735(3) 0.0319(14) Uani 1 1 d .
N3A N 0.8404(3) -0.0490(2) 1.0197(2) 0.0432(14) Uani 1 1 d .
N4A N 0.9530(3) -0.0472(2) 1.0844(3) 0.0638(19) Uani 1 1 d .
C4A C 0.9153(4) -0.0684(2) 1.0355(3) 0.0421(16) Uani 1 1 d .
S5A S 0.96660(10) -0.11172(6) 1.00127(8) 0.0419(4) Uani 1 1 d .
O6A O 0.8227(2) -0.14914(14) 0.83522(17) 0.0321(9) Uani 1 1 d .
C7A C 0.8431(3) -0.17371(19) 0.7927(3) 0.0270(13) Uani 1 1 d .
N8A N 0.9177(3) -0.17991(17) 0.7759(2) 0.0336(12) Uani 1 1 d .
N9A N 1.0528(3) -0.16098(18) 0.7815(2) 0.0369(12) Uani 1 1 d .
C9A C 0.9878(3) -0.17268(19) 0.8106(3) 0.0297(14) Uani 1 1 d .
S10A S 0.99964(9) -0.18335(6) 0.88507(7) 0.0357(4) Uani 1 1 d .
C11A C 0.7086(3) -0.0363(2) 0.9714(3) 0.0315(14) Uani 1 1 d .
C12A C 0.6813(4) -0.0134(2) 1.0202(3) 0.0362(15) Uani 1 1 d .
H12A H 0.7171 -0.0111 1.0553 0.043 Uiso 1 1 calc R
C13A C 0.6054(4) 0.0057(2) 1.0191(3) 0.0389(16) Uani 1 1 d .
H13A H 0.5877 0.0196 1.0535 0.047 Uiso 1 1 calc R
C14A C 0.5528(3) 0.00470(18) 0.9666(2) 0.0260(13) Uani 1 1 d .
C15A C 0.5800(3) -0.01618(19) 0.9174(3) 0.0289(13) Uani 1 1 d .
H15A H 0.5455 -0.0166 0.8815 0.035 Uiso 1 1 calc R
C16A C 0.6563(3) -0.0364(2) 0.9196(3) 0.0293(13) Uani 1 1 d .
H16A H 0.6738 -0.0506 0.8853 0.035 Uiso 1 1 calc R
C41A C 1.0392(6) -0.0584(3) 1.1104(4) 0.073(2) Uani 1 1 d .
H21A H 1.0728 -0.0701 1.0799 0.088 Uiso 1 1 calc R
H20A H 1.0655 -0.0295 1.1294 0.088 Uiso 1 1 calc R
C42A C 1.0287(6) -0.0946(3) 1.1518(5) 0.102(4) Uani 1 1 d .
H23A H 0.9936 -0.0825 1.1807 0.153 Uiso 1 1 calc R
H24A H 1.0819 -0.1036 1.1718 0.153 Uiso 1 1 calc R
H22A H 1.0033 -0.1229 1.1319 0.153 Uiso 1 1 calc R
C43A C 0.9151(5) -0.0071(4) 1.1147(4) 0.096(4) Uani 1 1 d .
H26A H 0.9358 -0.0076 1.1568 0.115 Uiso 1 1 calc R
H25A H 0.8554 -0.0122 1.1118 0.115 Uiso 1 1 calc R
C44A C 0.9322(8) 0.0417(4) 1.0896(5) 0.126(5) Uani 1 1 d .
H27A H 0.9913 0.0470 1.0923 0.189 Uiso 1 1 calc R
H28A H 0.9069 0.0668 1.1117 0.189 Uiso 1 1 calc R
H29A H 0.9097 0.0430 1.0483 0.189 Uiso 1 1 calc R
N50A N 0.8280(3) -0.18930(18) 0.9483(2) 0.0367(12) Uani 1 1 d .
C50A C 0.7483(4) -0.1935(2) 0.9353(3) 0.0445(17) Uani 1 1 d .
H50A H 0.7202 -0.1684 0.9134 0.053 Uiso 1 1 calc R
N55A N 0.9354(3) -0.07163(18) 0.8636(2) 0.0423(14) Uani 1 1 d .
C55A C 0.8844(4) -0.0461(2) 0.8268(4) 0.057(2) Uani 1 1 d .
H55A H 0.8285 -0.0551 0.8228 0.068 Uiso 1 1 calc R
C60A C 0.7037(4) -0.2324(3) 0.9522(3) 0.0500(18) Uani 1 1 d .
H60A H 0.6467 -0.2343 0.9410 0.060 Uiso 1 1 calc R
C65A C 0.9074(6) -0.0079(3) 0.7942(5) 0.087(3) Uani 1 1 d .
H65A H 0.8686 0.0088 0.7681 0.105 Uiso 1 1 calc R
C70A C 0.7419(5) -0.2675(3) 0.9844(4) 0.060(2) Uani 1 1 d .
H70A H 0.7123 -0.2944 0.9966 0.072 Uiso 1 1 calc R
C75A C 0.9895(6) 0.0059(3) 0.8004(5) 0.091(3) Uani 1 1 d .
H75A H 1.0074 0.0327 0.7792 0.110 Uiso 1 1 calc R
C80A C 0.8264(5) -0.2639(3) 0.9999(4) 0.063(2) Uani 1 1 d .
H80A H 0.8550 -0.2881 1.0230 0.075 Uiso 1 1 calc R
C85A C 1.0433(5) -0.0199(3) 0.8373(4) 0.072(3) Uani 1 1 d .
H85A H 1.0996 -0.0118 0.8419 0.086 Uiso 1 1 calc R
C90A C 0.8668(4) -0.2242(2) 0.9807(3) 0.0447(17) Uani 1 1 d .
H90A H 0.9240 -0.2215 0.9908 0.054 Uiso 1 1 calc R
C91A C 1.1336(3) -0.1539(2) 0.8110(3) 0.0486(18) Uani 1 1 d .
H31A H 1.1287 -0.1439 0.8519 0.058 Uiso 1 1 calc R
H30A H 1.1603 -0.1272 0.7914 0.058 Uiso 1 1 calc R
C92A C 1.1879(4) -0.1984(3) 0.8117(5) 0.080(3) Uani 1 1 d .
H32A H 1.1635 -0.2246 0.8328 0.120 Uiso 1 1 calc R
H33A H 1.2419 -0.1907 0.8314 0.120 Uiso 1 1 calc R
H34A H 1.1933 -0.2087 0.7713 0.120 Uiso 1 1 calc R
C93A C 1.0441(4) -0.1527(3) 0.7178(3) 0.0490(18) Uani 1 1 d .
H36A H 1.0033 -0.1755 0.6989 0.059 Uiso 1 1 calc R
H35A H 1.0968 -0.1592 0.7022 0.059 Uiso 1 1 calc R
C94A C 1.0176(5) -0.1014(3) 0.7025(4) 0.067(2) Uani 1 1 d .
H39A H 0.9631 -0.0958 0.7148 0.101 Uiso 1 1 calc R
H37A H 1.0162 -0.0966 0.6600 0.101 Uiso 1 1 calc R
H38A H 1.0563 -0.0787 0.7228 0.101 Uiso 1 1 calc R
C95A C 1.0140(4) -0.0576(3) 0.8675(4) 0.055(2) Uani 1 1 d .
H95A H 1.0520 -0.0753 0.8931 0.066 Uiso 1 1 calc R
Ni1B Ni 0.32166(4) 0.05622(2) 0.88315(3) 0.02513(17) Uani 1 1 d .
O1B O 0.3207(2) 0.01130(13) 0.81319(18) 0.0343(10) Uani 1 1 d .
C2B C 0.2714(3) 0.00956(19) 0.7673(2) 0.0273(13) Uani 1 1 d .
N3B N 0.2220(3) 0.04352(17) 0.7441(2) 0.0394(14) Uani 1 1 d .
N4B N 0.1861(3) 0.12265(17) 0.7340(2) 0.0445(14) Uani 1 1 d .
C4B C 0.2027(4) 0.0843(2) 0.7717(3) 0.0362(16) Uani 1 1 d .
S5B S 0.19138(9) 0.08960(5) 0.84514(7) 0.0340(4) Uani 1 1 d .
O6B O 0.4298(2) 0.02548(12) 0.91271(16) 0.0274(9) Uani 1 1 d .
C7B C 0.4671(3) 0.02473(18) 0.9634(3) 0.0238(12) Uani 1 1 d .
N8B N 0.4398(3) 0.03550(17) 1.0140(2) 0.0308(11) Uani 1 1 d .
N9B N 0.3396(3) 0.05546(17) 1.0703(2) 0.0372(12) Uani 1 1 d .
C9B C 0.3724(3) 0.06182(19) 1.0197(3) 0.0276(13) Uani 1 1 d .
S10B S 0.33140(9) 0.10461(5) 0.97043(7) 0.0311(3) Uani 1 1 d .
C11B C 0.2716(3) -0.03534(18) 0.7318(2) 0.0271(13) Uani 1 1 d .
C12B C 0.2203(4) -0.04166(19) 0.6801(3) 0.0330(15) Uani 1 1 d .
H12B H 0.1824 -0.0170 0.6675 0.040 Uiso 1 1 calc R
C13B C 0.2236(4) -0.0829(2) 0.6467(3) 0.0338(15) Uani 1 1 d .
H13B H 0.1871 -0.0865 0.6122 0.041 Uiso 1 1 calc R
C14B C 0.2791(3) -0.11913(18) 0.6628(3) 0.0269(13) Uani 1 1 d .
C15B C 0.3306(4) -0.1137(2) 0.7137(3) 0.0350(15) Uani 1 1 d .
H15B H 0.3695 -0.1381 0.7252 0.042 Uiso 1 1 calc R
C16B C 0.3260(4) -0.0726(2) 0.7487(3) 0.0345(15) Uani 1 1 d .
H16B H 0.3604 -0.0699 0.7844 0.041 Uiso 1 1 calc R
C41B C 0.1546(4) 0.1692(2) 0.7544(3) 0.0469(18) Uani 1 1 d .
H20B H 0.1739 0.1959 0.7305 0.056 Uiso 1 1 calc R
H21B H 0.1761 0.1747 0.7958 0.056 Uiso 1 1 calc R
C42B C 0.0640(5) 0.1695(3) 0.7494(4) 0.080(3) Uani 1 1 d .
H22B H 0.0426 0.1632 0.7087 0.120 Uiso 1 1 calc R
H23B H 0.0448 0.2010 0.7616 0.120 Uiso 1 1 calc R
H24B H 0.0448 0.1444 0.7748 0.120 Uiso 1 1 calc R
C43B C 0.1983(5) 0.1186(3) 0.6716(3) 0.058(2) Uani 1 1 d .
H25B H 0.1618 0.1416 0.6487 0.069 Uiso 1 1 calc R
H26B H 0.1834 0.0856 0.6577 0.069 Uiso 1 1 calc R
C44B C 0.2884(6) 0.1291(3) 0.6604(4) 0.080(3) Uani 1 1 d .
H27B H 0.3056 0.1600 0.6785 0.120 Uiso 1 1 calc R
H29B H 0.2925 0.1307 0.6180 0.120 Uiso 1 1 calc R
H28B H 0.3237 0.1032 0.6776 0.120 Uiso 1 1 calc R
N50B N 0.2624(3) -0.00028(16) 0.9262(2) 0.0320(12) Uani 1 1 d .
C50B C 0.2887(4) -0.0451(2) 0.9235(3) 0.0419(17) Uani 1 1 d .
H50B H 0.3342 -0.0516 0.9023 0.050 Uiso 1 1 calc R
N55B N 0.3879(3) 0.10850(17) 0.8400(2) 0.0324(12) Uani 1 1 d .
C55B C 0.4586(5) 0.0975(2) 0.8206(3) 0.0515(19) Uani 1 1 d .
H55B H 0.4759 0.0648 0.8223 0.062 Uiso 1 1 calc R
C60B C 0.2517(4) -0.0836(2) 0.9508(4) 0.053(2) Uani 1 1 d .
H60B H 0.2725 -0.1155 0.9496 0.063 Uiso 1 1 calc R
C65B C 0.5084(5) 0.1315(3) 0.7980(4) 0.065(2) Uani 1 1 d .
H65B H 0.5590 0.1221 0.7849 0.078 Uiso 1 1 calc R
C70B C 0.1854(5) -0.0735(3) 0.9790(4) 0.061(2) Uani 1 1 d .
H70B H 0.1579 -0.0988 0.9969 0.073 Uiso 1 1 calc R
C75B C 0.4845(5) 0.1785(3) 0.7945(3) 0.059(2) Uani 1 1 d .
H75B H 0.5182 0.2024 0.7796 0.071 Uiso 1 1 calc R
C80B C 0.1576(4) -0.0272(3) 0.9821(3) 0.0534(19) Uani 1 1 d .
H80B H 0.1113 -0.0199 1.0020 0.064 Uiso 1 1 calc R
C85B C 0.4121(5) 0.1903(3) 0.8127(4) 0.057(2) Uani 1 1 d .
H85B H 0.3932 0.2226 0.8103 0.068 Uiso 1 1 calc R
C90B C 0.1984(4) 0.0085(2) 0.9555(3) 0.0414(17) Uani 1 1 d .
H90B H 0.1801 0.0409 0.9582 0.050 Uiso 1 1 calc R
C91B C 0.2680(4) 0.0826(2) 1.0846(3) 0.0444(17) Uani 1 1 d .
H30B H 0.2357 0.0622 1.1092 0.053 Uiso 1 1 calc R
H31B H 0.2333 0.0900 1.0479 0.053 Uiso 1 1 calc R
C92B C 0.2901(5) 0.1292(3) 1.1168(4) 0.067(2) Uani 1 1 d .
H34B H 0.3272 0.1222 1.1520 0.100 Uiso 1 1 calc R
H32B H 0.2405 0.1445 1.1282 0.100 Uiso 1 1 calc R
H33B H 0.3170 0.1509 1.0910 0.100 Uiso 1 1 calc R
C93B C 0.3722(4) 0.0203(2) 1.1139(3) 0.0467(17) Uani 1 1 d .
H35B H 0.3691 0.0340 1.1536 0.056 Uiso 1 1 calc R
H36B H 0.4305 0.0147 1.1091 0.056 Uiso 1 1 calc R
C94B C 0.3277(5) -0.0276(3) 1.1098(4) 0.064(2) Uani 1 1 d .
H38B H 0.2697 -0.0223 1.1136 0.097 Uiso 1 1 calc R
H37B H 0.3507 -0.0490 1.1414 0.097 Uiso 1 1 calc R
H39B H 0.3339 -0.0426 1.0717 0.097 Uiso 1 1 calc R
C95B C 0.3658(4) 0.1545(2) 0.8350(3) 0.0420(16) Uani 1 1 d .
H95B H 0.3146 0.1633 0.8476 0.050 Uiso 1 1 calc R
Ni1C Ni 0.39793(5) -0.24479(2) 0.59713(4) 0.02853(18) Uani 1 1 d .
O1C O 0.5072(2) -0.23734(14) 0.64637(18) 0.0357(10) Uani 1 1 d .
C2C C 0.5758(3) -0.25228(18) 0.6364(3) 0.0276(13) Uani 1 1 d .
N3C N 0.5989(3) -0.28218(16) 0.5963(2) 0.0287(11) Uani 1 1 d .
N4C N 0.5863(3) -0.33555(17) 0.5216(2) 0.0391(13) Uani 1 1 d .
C4C C 0.5481(3) -0.30962(19) 0.5603(3) 0.0296(14) Uani 1 1 d .
S5C S 0.44516(9) -0.31794(5) 0.56083(8) 0.0416(4) Uani 1 1 d .
O6C O 0.3568(2) -0.18307(14) 0.62960(19) 0.0399(11) Uani 1 1 d .
C7C C 0.2890(3) -0.1626(2) 0.6237(2) 0.0284(13) Uani 1 1 d .
N8C N 0.2220(3) -0.17067(17) 0.5871(2) 0.0385(13) Uani 1 1 d .
N9C N 0.1406(3) -0.2032(2) 0.5119(3) 0.0554(18) Uani 1 1 d .
C9C C 0.2109(4) -0.2066(2) 0.5475(3) 0.0400(16) Uani 1 1 d .
S10C S 0.27447(9) -0.25461(5) 0.53667(8) 0.0359(4) Uani 1 1 d .
C11C C 0.6458(3) -0.23271(18) 0.6771(2) 0.0239(12) Uani 1 1 d .
C12C C 0.7275(3) -0.2451(2) 0.6704(3) 0.0341(15) Uani 1 1 d .
H12C H 0.7391 -0.2666 0.6400 0.041 Uiso 1 1 calc R
C13C C 0.7903(3) -0.2263(2) 0.7077(3) 0.0336(14) Uani 1 1 d .
H13C H 0.8449 -0.2346 0.7022 0.040 Uiso 1 1 calc R
C14C C 0.7759(3) -0.19543(19) 0.7531(2) 0.0270(13) Uani 1 1 d .
C15C C 0.6953(3) -0.1854(2) 0.7616(3) 0.0334(14) Uani 1 1 d .
H15C H 0.6838 -0.1653 0.7934 0.040 Uiso 1 1 calc R
C16C C 0.6315(3) -0.2041(2) 0.7244(3) 0.0315(14) Uani 1 1 d .
H16C H 0.5770 -0.1972 0.7316 0.038 Uiso 1 1 calc R
C41C C 0.5444(4) -0.3712(2) 0.4810(3) 0.0490(19) Uani 1 1 d .
H20C H 0.4968 -0.3846 0.4987 0.059 Uiso 1 1 calc R
H21C H 0.5821 -0.3982 0.4751 0.059 Uiso 1 1 calc R
C42C C 0.5162(6) -0.3487(3) 0.4225(4) 0.080(3) Uani 1 1 d .
H22C H 0.4830 -0.3202 0.4286 0.119 Uiso 1 1 calc R
H23C H 0.4835 -0.3721 0.3982 0.119 Uiso 1 1 calc R
H24C H 0.5637 -0.3393 0.4027 0.119 Uiso 1 1 calc R
C43C C 0.6773(4) -0.3315(3) 0.5164(3) 0.0531(19) Uani 1 1 d .
H25C H 0.6880 -0.3387 0.4755 0.064 Uiso 1 1 calc R
H26C H 0.6953 -0.2980 0.5254 0.064 Uiso 1 1 calc R
C44C C 0.7258(5) -0.3656(3) 0.5575(4) 0.073(3) Uani 1 1 d .
H27C H 0.7222 -0.3554 0.5981 0.109 Uiso 1 1 calc R
H29C H 0.7830 -0.3653 0.5492 0.109 Uiso 1 1 calc R
H28C H 0.7038 -0.3983 0.5519 0.109 Uiso 1 1 calc R
N50C N 0.3585(3) -0.2803(2) 0.6738(2) 0.0437(14) Uani 1 1 d .
C50C C 0.3794(4) -0.2612(3) 0.7261(3) 0.054(2) Uani 1 1 d .
H50C H 0.4068 -0.2310 0.7282 0.065 Uiso 1 1 calc R
N55C N 0.4538(3) -0.20351(18) 0.5317(3) 0.0416(13) Uani 1 1 d .
C55C C 0.5019(4) -0.1657(3) 0.5478(4) 0.066(2) Uani 1 1 d .
H55C H 0.5048 -0.1541 0.5870 0.079 Uiso 1 1 calc R
C60C C 0.3631(5) -0.2832(4) 0.7779(4) 0.075(3) Uani 1 1 d .
H205 H 0.3767 -0.2677 0.8146 0.089 Uiso 1 1 calc R
C65C C 0.5485(6) -0.1431(4) 0.5070(7) 0.107(5) Uani 1 1 d .
H65C H 0.5828 -0.1168 0.5197 0.129 Uiso 1 1 calc R
C70C C 0.3282(6) -0.3263(5) 0.7754(5) 0.092(3) Uani 1 1 d .
H70C H 0.3189 -0.3426 0.8107 0.111 Uiso 1 1 calc R
C75C C 0.5456(8) -0.1578(5) 0.4501(7) 0.118(5) Uani 1 1 d .
H75C H 0.5768 -0.1427 0.4226 0.141 Uiso 1 1 calc R
C80C C 0.3046(5) -0.3482(4) 0.7210(5) 0.083(3) Uani 1 1 d .
H80C H 0.2779 -0.3786 0.7183 0.099 Uiso 1 1 calc R
C85C C 0.4957(7) -0.1950(4) 0.4357(5) 0.102(4) Uani 1 1 d .
H85C H 0.4917 -0.2067 0.3965 0.122 Uiso 1 1 calc R
C90C C 0.3222(4) -0.3237(3) 0.6722(4) 0.0537(19) Uani 1 1 d .
H90C H 0.3078 -0.3381 0.6349 0.064 Uiso 1 1 calc R
C91C C 0.1143(4) -0.2393(3) 0.4664(4) 0.059(2) Uani 1 1 d .
H30C H 0.1367 -0.2713 0.4788 0.071 Uiso 1 1 calc R
H31C H 0.0541 -0.2417 0.4624 0.071 Uiso 1 1 calc R
C92C C 0.1417(6) -0.2265(3) 0.4094(4) 0.088(3) Uani 1 1 d .
H33C H 0.1184 -0.1953 0.3965 0.132 Uiso 1 1 calc R
H34C H 0.1237 -0.2513 0.3804 0.132 Uiso 1 1 calc R
H32C H 0.2014 -0.2244 0.4131 0.132 Uiso 1 1 calc R
C93C C 0.0827(5) -0.1615(3) 0.5159(4) 0.066(3) Uani 1 1 d .
H35C H 0.1133 -0.1321 0.5290 0.080 Uiso 1 1 calc R
H36C H 0.0528 -0.1551 0.4770 0.080 Uiso 1 1 calc R
C94C C 0.0243(6) -0.1747(4) 0.5591(5) 0.113(4) Uani 1 1 d .
H37C H -0.0071 -0.2032 0.5451 0.169 Uiso 1 1 calc R
H38C H -0.0131 -0.1477 0.5635 0.169 Uiso 1 1 calc R
H39C H 0.0546 -0.1818 0.5972 0.169 Uiso 1 1 calc R
C95C C 0.4495(5) -0.2173(3) 0.4754(4) 0.066(2) Uani 1 1 d .
H95C H 0.4139 -0.2429 0.4623 0.079 Uiso 1 1 calc R
Ni1D Ni 0.88634(5) 0.29478(3) 1.52408(4) 0.03303(19) Uani 1 1 d .
O1D O 0.8367(2) 0.33863(14) 1.58197(18) 0.0327(10) Uani 1 1 d .
C2D C 0.7807(3) 0.3689(2) 1.5722(3) 0.0287(13) Uani 1 1 d .
N3D N 0.7234(3) 0.37229(17) 1.5273(2) 0.0331(12) Uani 1 1 d .
N4D N 0.6545(3) 0.35132(18) 1.4397(2) 0.0373(13) Uani 1 1 d .
C4D C 0.7275(4) 0.3538(2) 1.4739(3) 0.0340(15) Uani 1 1 d .
S5D S 0.81402(10) 0.33689(7) 1.44392(8) 0.0450(4) Uani 1 1 d .
O6D O 0.9577(2) 0.26283(14) 1.59481(18) 0.0344(10) Uani 1 1 d .
C7D C 1.0274(4) 0.2456(2) 1.5861(3) 0.0331(15) Uani 1 1 d .
N8D N 1.0429(3) 0.21402(17) 1.5469(2) 0.0340(12) Uani 1 1 d .
N9D N 1.0068(3) 0.15605(18) 1.4787(2) 0.0423(14) Uani 1 1 d .
C9D C 0.9968(4) 0.2018(2) 1.4969(3) 0.0401(16) Uani 1 1 d .
S10D S 0.93662(11) 0.24099(7) 1.45405(8) 0.0502(5) Uani 1 1 d .
C11D C 0.7734(3) 0.4062(2) 1.6197(3) 0.0311(14) Uani 1 1 d .
C12D C 0.7259(4) 0.4466(2) 1.6091(3) 0.0410(16) Uani 1 1 d .
H12D H 0.6965 0.4509 1.5716 0.049 Uiso 1 1 calc R
C13D C 0.7202(4) 0.4813(2) 1.6523(3) 0.0433(17) Uani 1 1 d .
H13D H 0.6868 0.5089 1.6441 0.052 Uiso 1 1 calc R
C14D C 0.7625(3) 0.4759(2) 1.7068(3) 0.0302(14) Uani 1 1 d .
C15D C 0.8115(4) 0.4352(2) 1.7172(3) 0.0339(15) Uani 1 1 d .
H15D H 0.8413 0.4310 1.7546 0.041 Uiso 1 1 calc R
C16D C 0.8175(4) 0.4008(2) 1.6739(3) 0.0342(15) Uani 1 1 d .
H16D H 0.8519 0.3736 1.6815 0.041 Uiso 1 1 calc R
C41D C 0.6492(5) 0.3382(3) 1.3768(3) 0.0513(19) Uani 1 1 d .
H21D H 0.5974 0.3208 1.3659 0.062 Uiso 1 1 calc R
H20D H 0.6947 0.3163 1.3700 0.062 Uiso 1 1 calc R
C42D C 0.6528(5) 0.3826(3) 1.3387(4) 0.081(3) Uani 1 1 d .
H22D H 0.6087 0.4048 1.3463 0.121 Uiso 1 1 calc R
H23D H 0.6465 0.3731 1.2972 0.121 Uiso 1 1 calc R
H24D H 0.7054 0.3988 1.3478 0.121 Uiso 1 1 calc R
C43D C 0.5789(4) 0.3654(2) 1.4622(3) 0.0438(17) Uani 1 1 d .
H25D H 0.5418 0.3796 1.4299 0.053 Uiso 1 1 calc R
H26D H 0.5903 0.3905 1.4926 0.053 Uiso 1 1 calc R
C44D C 0.5374(5) 0.3234(3) 1.4879(4) 0.076(3) Uani 1 1 d .
H27D H 0.5196 0.3004 1.4567 0.113 Uiso 1 1 calc R
H28D H 0.4899 0.3349 1.5064 0.113 Uiso 1 1 calc R
H29D H 0.5756 0.3075 1.5174 0.113 Uiso 1 1 calc R
N50D N 0.7888(3) 0.24717(18) 1.5360(3) 0.0406(14) Uani 1 1 d .
C50D C 0.7756(4) 0.2349(3) 1.5895(3) 0.057(2) Uani 1 1 d .
H50D H 0.8126 0.2461 1.6211 0.068 Uiso 1 1 calc R
N55D N 0.9859(3) 0.34320(18) 1.5270(2) 0.0385(13) Uani 1 1 d .
C55D C 1.0063(4) 0.3701(2) 1.5750(3) 0.0451(17) Uani 1 1 d .
H55D H 0.9723 0.3681 1.6060 0.054 Uiso 1 1 calc R
C60D C 0.7111(5) 0.2067(3) 1.6025(4) 0.073(3) Uani 1 1 d .
H60D H 0.7039 0.1986 1.6419 0.087 Uiso 1 1 calc R
C65D C 1.0717(4) 0.3999(3) 1.5827(3) 0.0521(19) Uani 1 1 d .
H65D H 1.0837 0.4175 1.6182 0.063 Uiso 1 1 calc R
C70D C 0.6577(5) 0.1904(3) 1.5572(5) 0.066(2) Uani 1 1 d .
H70D H 0.6128 0.1707 1.5646 0.079 Uiso 1 1 calc R
C75D C 1.1200(4) 0.4039(3) 1.5374(4) 0.061(2) Uani 1 1 d .
H75D H 1.1663 0.4246 1.5412 0.074 Uiso 1 1 calc R
C80D C 0.6697(4) 0.2028(2) 1.5021(4) 0.058(2) Uani 1 1 d .
H80D H 0.6327 0.1921 1.4703 0.070 Uiso 1 1 calc R
C85D C 1.1015(4) 0.3782(3) 1.4871(4) 0.055(2) Uani 1 1 d .
H85D H 1.1339 0.3807 1.4552 0.066 Uiso 1 1 calc R
C90D C 0.7359(4) 0.2312(2) 1.4917(3) 0.053(2) Uani 1 1 d .
H90D H 0.7440 0.2395 1.4525 0.064 Uiso 1 1 calc R
C91D C 0.9654(4) 0.1380(3) 1.4230(3) 0.058(2) Uani 1 1 d .
H30D H 0.9121 0.1544 1.4150 0.069 Uiso 1 1 calc R
H31D H 0.9550 0.1030 1.4267 0.069 Uiso 1 1 calc R
C92D C 1.0166(5) 0.1466(3) 1.3717(4) 0.065(2) Uani 1 1 d .
H34D H 1.0262 0.1812 1.3676 0.097 Uiso 1 1 calc R
H33D H 0.9872 0.1342 1.3354 0.097 Uiso 1 1 calc R
H32D H 1.0689 0.1298 1.3792 0.097 Uiso 1 1 calc R
C93D C 1.0546(4) 0.1212(2) 1.5167(3) 0.0497(19) Uani 1 1 d .
H35D H 1.0752 0.0955 1.4920 0.060 Uiso 1 1 calc R
H36D H 1.1023 0.1378 1.5373 0.060 Uiso 1 1 calc R
C94D C 1.0058(6) 0.0988(3) 1.5608(4) 0.079(3) Uani 1 1 d .
H38D H 0.9923 0.1233 1.5891 0.118 Uiso 1 1 calc R
H37D H 1.0375 0.0730 1.5815 0.118 Uiso 1 1 calc R
H39D H 0.9554 0.0854 1.5409 0.118 Uiso 1 1 calc R
C95D C 1.0336(4) 0.3481(2) 1.4840(3) 0.0480(18) Uani 1 1 d .
H95D H 1.0206 0.3300 1.4491 0.058 Uiso 1 1 calc R
Ni1E Ni 0.80074(5) 0.53435(3) 1.88162(4) 0.03101(18) Uani 1 1 d .
O1E O 0.9155(2) 0.51362(15) 1.89912(18) 0.0384(10) Uani 1 1 d .
C2E C 0.9670(4) 0.5181(2) 1.9426(3) 0.0316(14) Uani 1 1 d .
N3E N 0.9619(3) 0.5382(2) 1.9946(3) 0.0453(14) Uani 1 1 d .
N4E N 0.9053(4) 0.5820(4) 2.0648(3) 0.107(3) Uani 1 1 d .
C4E C 0.8949(4) 0.5583(3) 2.0133(3) 0.0514(19) Uani 1 1 d .
S5E S 0.79842(10) 0.56108(7) 1.97881(8) 0.0467(4) Uani 1 1 d .
O6E O 0.8059(2) 0.50762(13) 1.80004(18) 0.0338(10) Uani 1 1 d .
C7E C 0.7544(3) 0.51124(19) 1.7552(3) 0.0277(13) Uani 1 1 d .
N8E N 0.6952(3) 0.54346(16) 1.7440(2) 0.0322(12) Uani 1 1 d .
N9E N 0.6214(4) 0.61018(19) 1.7613(3) 0.0520(16) Uani 1 1 d .
C9E C 0.6642(4) 0.5717(2) 1.7844(3) 0.0337(14) Uani 1 1 d .
S10E S 0.66302(9) 0.55895(5) 1.85763(7) 0.0335(4) Uani 1 1 d .
C11E C 1.0491(4) 0.4965(2) 1.9348(3) 0.0327(14) Uani 1 1 d .
C12E C 1.1137(4) 0.5012(2) 1.9789(3) 0.0447(18) Uani 1 1 d .
H12E H 1.1065 0.5181 2.0141 0.054 Uiso 1 1 calc R
C13E C 1.1889(4) 0.4806(2) 1.9704(3) 0.0483(18) Uani 1 1 d .
H13E H 1.2340 0.4854 1.9990 0.058 Uiso 1 1 calc R
C14E C 1.1993(4) 0.4530(2) 1.9205(3) 0.0339(15) Uani 1 1 d .
C15E C 1.1338(4) 0.4482(2) 1.8790(3) 0.0360(15) Uani 1 1 d .
H15E H 1.1390 0.4290 1.8451 0.043 Uiso 1 1 calc R
C16E C 1.0602(4) 0.4705(2) 1.8853(3) 0.0346(15) Uani 1 1 d .
H16E H 1.0167 0.4679 1.8550 0.042 Uiso 1 1 calc R
C41E C 0.8397(6) 0.6097(4) 2.0918(5) 0.088(3) Uani 1 1 d .
H21E H 0.8635 0.6371 2.1154 0.106 Uiso 1 1 calc R
H20E H 0.7986 0.6223 2.0611 0.106 Uiso 1 1 calc R
C42E C 0.8034(8) 0.5756(6) 2.1284(5) 0.145(6) Uani 1 1 d .
H22E H 0.8025 0.5437 2.1099 0.217 Uiso 1 1 calc R
H24E H 0.7475 0.5856 2.1334 0.217 Uiso 1 1 calc R
H23E H 0.8354 0.5741 2.1668 0.217 Uiso 1 1 calc R
C43E C 0.9897(7) 0.5844(4) 2.1018(6) 0.120(4) Uani 1 1 d .
H25E H 1.0345 0.5906 2.0771 0.144 Uiso 1 1 calc R
H26E H 0.9906 0.6092 2.1330 0.144 Uiso 1 1 calc R
C44E C 0.9931(7) 0.5362(5) 2.1256(5) 0.122(4) Uani 1 1 d .
H27E H 0.9396 0.5274 2.1374 0.182 Uiso 1 1 calc R
H28E H 1.0338 0.5350 2.1599 0.182 Uiso 1 1 calc R
H29E H 1.0084 0.5135 2.0958 0.182 Uiso 1 1 calc R
N50E N 0.7670(3) 0.46104(18) 1.9039(2) 0.0400(13) Uani 1 1 d .
C50E C 0.7121(4) 0.4358(2) 1.8704(3) 0.0395(16) Uani 1 1 d .
H50E H 0.6851 0.4511 1.8368 0.047 Uiso 1 1 calc R
N55E N 0.8477(3) 0.60197(17) 1.8528(2) 0.0359(12) Uani 1 1 d .
C55E C 0.9008(4) 0.6009(3) 1.8136(3) 0.0507(18) Uani 1 1 d .
H55E H 0.9172 0.5703 1.8001 0.061 Uiso 1 1 calc R
C60E C 0.6915(4) 0.3880(2) 1.8815(4) 0.0525(19) Uani 1 1 d .
H60E H 0.6518 0.3712 1.8564 0.063 Uiso 1 1 calc R
C65E C 0.9343(5) 0.6424(3) 1.7908(4) 0.063(2) Uani 1 1 d .
H65E H 0.9729 0.6404 1.7629 0.076 Uiso 1 1 calc R
C70E C 0.7312(4) 0.3663(2) 1.9303(4) 0.054(2) Uani 1 1 d .
H70E H 0.7184 0.3340 1.9400 0.065 Uiso 1 1 calc R
C75E C 0.9088(5) 0.6866(3) 1.8108(4) 0.064(2) Uani 1 1 d .
H75E H 0.9283 0.7158 1.7955 0.077 Uiso 1 1 calc R
C80E C 0.7890(5) 0.3914(2) 1.9648(4) 0.056(2) Uani 1 1 d .
H80E H 0.8174 0.3767 1.9983 0.067 Uiso 1 1 calc R
C85E C 0.8566(6) 0.6877(3) 1.8517(4) 0.067(2) Uani 1 1 d .
H85E H 0.8402 0.7177 1.8667 0.081 Uiso 1 1 calc R
C90E C 0.8053(4) 0.4378(2) 1.9506(3) 0.0493(19) Uani 1 1 d .
H90E H 0.8459 0.4547 1.9749 0.059 Uiso 1 1 calc R
C91E C 0.5660(6) 0.6399(3) 1.7954(4) 0.066(2) Uani 1 1 d .
H31E H 0.5175 0.6500 1.7692 0.080 Uiso 1 1 calc R
H30E H 0.5473 0.6203 1.8275 0.080 Uiso 1 1 calc R
C92E C 0.6090(6) 0.6822(3) 1.8195(5) 0.093(3) Uani 1 1 d .
H34E H 0.6413 0.6736 1.8563 0.140 Uiso 1 1 calc R
H32E H 0.5694 0.7073 1.8272 0.140 Uiso 1 1 calc R
H33E H 0.6452 0.6943 1.7915 0.140 Uiso 1 1 calc R
C93E C 0.6218(7) 0.6209(3) 1.6980(4) 0.079(3) Uani 1 1 d .
H35E H 0.6751 0.6117 1.6848 0.095 Uiso 1 1 calc R
H36E H 0.6140 0.6560 1.6912 0.095 Uiso 1 1 calc R
C94E C 0.5514(6) 0.5922(3) 1.6617(4) 0.084(3) Uani 1 1 d .
H39E H 0.5602 0.5575 1.6676 0.126 Uiso 1 1 calc R
H38E H 0.5514 0.5999 1.6199 0.126 Uiso 1 1 calc R
H37E H 0.4989 0.6013 1.6749 0.126 Uiso 1 1 calc R
C95E C 0.8264(5) 0.6450(2) 1.8722(3) 0.0503(18) Uani 1 1 d .
H95E H 0.7891 0.6465 1.9011 0.060 Uiso 1 1 calc R
Ni1F Ni 1.37222(5) 0.36091(2) 1.84712(4) 0.03042(18) Uani 1 1 d .
O1F O 1.3004(2) 0.34383(14) 1.77199(19) 0.0344(10) Uani 1 1 d .
C2F C 1.3138(4) 0.3155(2) 1.7313(3) 0.0305(14) Uani 1 1 d .
N3F N 1.3825(3) 0.29958(17) 1.7136(2) 0.0338(12) Uani 1 1 d .
N4F N 1.5180(3) 0.2951(2) 1.7076(2) 0.0434(14) Uani 1 1 d .
C4F C 1.4583(4) 0.3060(2) 1.7409(3) 0.0328(14) Uani 1 1 d .
S5F S 1.48498(9) 0.32082(6) 1.81354(8) 0.0383(4) Uani 1 1 d .
O6F O 1.2765(2) 0.39544(14) 1.87756(19) 0.0372(10) Uani 1 1 d .
C7F C 1.2785(4) 0.4300(2) 1.9134(3) 0.0345(15) Uani 1 1 d .
N8F N 1.3413(3) 0.45126(18) 1.9437(3) 0.0430(14) Uani 1 1 d .
N9F N 1.4727(3) 0.47292(18) 1.9629(3) 0.0447(14) Uani 1 1 d .
C9F C 1.4204(4) 0.4375(2) 1.9460(3) 0.0361(15) Uani 1 1 d .
S10F S 1.45634(10) 0.38014(6) 1.93561(8) 0.0387(4) Uani 1 1 d .
C11F C 1.2390(3) 0.29618(19) 1.6949(3) 0.0299(14) Uani 1 1 d .
C12F C 1.2454(3) 0.2640(2) 1.6495(3) 0.0304(14) Uani 1 1 d .
H12F H 1.2979 0.2537 1.6409 0.036 Uiso 1 1 calc R
C13F C 1.1764(3) 0.24649(19) 1.6160(3) 0.0279(13) Uani 1 1 d .
H13F H 1.1825 0.2238 1.5857 0.033 Uiso 1 1 calc R
C14F C 1.0997(3) 0.26150(19) 1.6262(3) 0.0282(13) Uani 1 1 d .
C15F C 1.0922(4) 0.2935(2) 1.6723(3) 0.0349(15) Uani 1 1 d .
H15F H 1.0396 0.3039 1.6805 0.042 Uiso 1 1 calc R
C16F C 1.1617(4) 0.3104(2) 1.7065(3) 0.0353(15) Uani 1 1 d .
H16F H 1.1557 0.3320 1.7381 0.042 Uiso 1 1 calc R
C41F C 1.6045(4) 0.2958(3) 1.7289(4) 0.070(3) Uani 1 1 d .
H21F H 1.6329 0.2698 1.7095 0.084 Uiso 1 1 calc R
H20F H 1.6108 0.2895 1.7717 0.084 Uiso 1 1 calc R
C42F C 1.6426(6) 0.3427(5) 1.7172(5) 0.129(5) Uani 1 1 d .
H23F H 1.6103 0.3590 1.6848 0.194 Uiso 1 1 calc R
H22F H 1.6981 0.3373 1.7067 0.194 Uiso 1 1 calc R
H24F H 1.6448 0.3629 1.7524 0.194 Uiso 1 1 calc R
C43F C 1.5001(4) 0.2792(3) 1.6464(3) 0.0527(19) Uani 1 1 d .
H26F H 1.5456 0.2886 1.6238 0.063 Uiso 1 1 calc R
H25F H 1.4501 0.2955 1.6288 0.063 Uiso 1 1 calc R
C44F C 1.4882(5) 0.2249(3) 1.6425(4) 0.069(2) Uani 1 1 d .
H29F H 1.5398 0.2087 1.6551 0.104 Uiso 1 1 calc R
H28F H 1.4703 0.2159 1.6018 0.104 Uiso 1 1 calc R
H27F H 1.4467 0.2151 1.6679 0.104 Uiso 1 1 calc R
N50F N 1.3226(3) 0.29791(16) 1.8853(2) 0.0377(13) Uani 1 1 d .
C50F C 1.2444(4) 0.2862(2) 1.8712(3) 0.0433(17) Uani 1 1 d .
H50F H 1.2138 0.3046 1.8417 0.052 Uiso 1 1 calc R
N55F N 1.3972(3) 0.42895(18) 1.8077(2) 0.0396(13) Uani 1 1 d .
C55F C 1.3334(5) 0.4557(2) 1.7845(3) 0.0471(18) Uani 1 1 d .
H55F H 1.2799 0.4429 1.7842 0.057 Uiso 1 1 calc R
C60F C 1.2054(4) 0.2488(2) 1.8970(3) 0.0489(18) Uani 1 1 d .
H60F H 1.1497 0.2419 1.8853 0.059 Uiso 1 1 calc R
C65F C 1.3430(6) 0.5012(3) 1.7613(4) 0.068(2) Uani 1 1 d .
H65F H 1.2972 0.5198 1.7464 0.082 Uiso 1 1 calc R
C70F C 1.2479(5) 0.2223(2) 1.9392(4) 0.059(2) Uani 1 1 d .
H70F H 1.2227 0.1966 1.9579 0.070 Uiso 1 1 calc R
C75F C 1.4224(6) 0.5187(3) 1.7606(4) 0.077(3) Uani 1 1 d .
H75F H 1.4315 0.5495 1.7443 0.092 Uiso 1 1 calc R
C80F C 1.3290(5) 0.2336(2) 1.9545(4) 0.063(2) Uani 1 1 d .
H80F H 1.3606 0.2157 1.9839 0.075 Uiso 1 1 calc R
C85F C 1.4876(5) 0.4911(3) 1.7834(4) 0.070(2) Uani 1 1 d .
H85F H 1.5420 0.5024 1.7832 0.083 Uiso 1 1 calc R
C90F C 1.3630(4) 0.2714(2) 1.9264(3) 0.0495(19) Uani 1 1 d .
H90F H 1.4188 0.2788 1.9373 0.059 Uiso 1 1 calc R
C91F C 1.5616(4) 0.4677(2) 1.9655(3) 0.0467(18) Uani 1 1 d .
H31F H 1.5853 0.4976 1.9506 0.056 Uiso 1 1 calc R
H30F H 1.5750 0.4407 1.9399 0.056 Uiso 1 1 calc R
C92F C 1.5995(5) 0.4582(3) 2.0281(4) 0.070(2) Uani 1 1 d .
H34F H 1.5827 0.4835 2.0541 0.104 Uiso 1 1 calc R
H33F H 1.6591 0.4581 2.0289 0.104 Uiso 1 1 calc R
H14C H 1.5810 0.4268 2.0413 0.104 Uiso 1 1 calc R
C93F C 1.4427(4) 0.5222(3) 1.9738(4) 0.064(3) Uani 1 1 d .
H35F H 1.4831 0.5397 2.0008 0.076 Uiso 1 1 calc R
H36F H 1.3910 0.5203 1.9922 0.076 Uiso 1 1 calc R
C94F C 1.4286(6) 0.5496(3) 1.9149(5) 0.096(4) Uani 1 1 d .
H38F H 1.4804 0.5523 1.8975 0.144 Uiso 1 1 calc R
H37F H 1.4074 0.5819 1.9218 0.144 Uiso 1 1 calc R
H39F H 1.3892 0.5319 1.8881 0.144 Uiso 1 1 calc R
C95F C 1.4719(4) 0.4468(3) 1.8065(3) 0.0502(19) Uani 1 1 d .
H95F H 1.5168 0.4279 1.8225 0.060 Uiso 1 1 calc R
C1G C 0.6295(7) -0.0732(3) 0.7086(5) 0.092(3) Uani 1 1 d .
H1G H 0.6393 -0.1017 0.6874 0.110 Uiso 1 1 calc R
C2G C 0.5578(7) -0.0644(3) 0.7273(4) 0.082(3) Uani 1 1 d .
H2G H 0.5153 -0.0874 0.7198 0.098 Uiso 1 1 calc R
C3G C 0.5433(6) -0.0238(4) 0.7569(4) 0.073(3) Uani 1 1 d .
H3G H 0.4915 -0.0194 0.7709 0.087 Uiso 1 1 calc R
C4G C 0.6003(7) 0.0105(3) 0.7670(4) 0.074(3) Uani 1 1 d .
H4G H 0.5902 0.0398 0.7866 0.089 Uiso 1 1 calc R
C5G C 0.6739(6) 0.0003(4) 0.7472(4) 0.085(3) Uani 1 1 d .
H5G H 0.7159 0.0238 0.7532 0.102 Uiso 1 1 calc R
C6G C 0.6900(6) -0.0387(4) 0.7212(5) 0.091(3) Uani 1 1 d .
H6G H 0.7434 -0.0442 0.7105 0.109 Uiso 1 1 calc R
C7G C 0.5110(6) 0.3183(2) 1.0794(3) 0.127(6) Uani 1 1 d G
H7G H 0.4984 0.3323 1.0418 0.153 Uiso 1 1 calc R
C8G C 0.4488(4) 0.3067(2) 1.1137(3) 0.138(6) Uani 1 1 d G
H8G H 0.3936 0.3129 1.0994 0.165 Uiso 1 1 calc R
C9G C 0.4673(4) 0.2862(3) 1.1688(3) 0.091(3) Uani 1 1 d G
H9G H 0.4247 0.2783 1.1922 0.110 Uiso 1 1 calc R
C10G C 0.5480(5) 0.27714(17) 1.1896(3) 0.119(5) Uani 1 1 d G
H10G H 0.5606 0.2631 1.2272 0.143 Uiso 1 1 calc R
C11G C 0.6102(4) 0.2887(2) 1.1553(3) 0.144(6) Uani 1 1 d G
H11G H 0.6654 0.2825 1.1696 0.173 Uiso 1 1 calc R
C12G C 0.5917(5) 0.3092(3) 1.1002(3) 0.132(5) Uani 1 1 d G
H12G H 0.6342 0.3171 1.0768 0.159 Uiso 1 1 calc R
C13G C 1.0034(7) 0.5611(4) 1.6651(5) 0.136(5) Uani 1 1 d G
H13G H 0.9701 0.5845 1.6440 0.163 Uiso 1 1 calc R
C14G C 0.9716(10) 0.5182(7) 1.6828(9) 0.174(8) Uani 1 1 d .
H14G H 0.9155 0.5106 1.6743 0.208 Uiso 1 1 calc R
C15G C 1.0219(11) 0.4887(6) 1.7116(7) 0.151(6) Uani 1 1 d .
H15G H 1.0035 0.4582 1.7238 0.181 Uiso 1 1 calc R
C16G C 1.1037(13) 0.5022(6) 1.7245(6) 0.174(7) Uani 1 1 d .
H16G H 1.1382 0.4807 1.7479 0.208 Uiso 1 1 calc R
C17G C 1.1351(8) 0.5406(5) 1.7077(5) 0.108(4) Uani 1 1 d .
H17G H 1.1915 0.5476 1.7159 0.130 Uiso 1 1 calc R
C18G C 1.0871(12) 0.5685(5) 1.6795(7) 0.148(6) Uani 1 1 d .
H18G H 1.1093 0.5978 1.6665 0.177 Uiso 1 1 calc R
C19G C 0.8430(8) 0.2217(5) 1.7536(7) 0.116(4) Uani 1 1 d .
H19G H 0.8374 0.1918 1.7332 0.140 Uiso 1 1 calc R
C20G C 0.8910(8) 0.2582(7) 1.7383(5) 0.115(5) Uani 1 1 d .
H20G H 0.9185 0.2538 1.7042 0.138 Uiso 1 1 calc R
C21G C 0.9028(8) 0.2999(5) 1.7673(7) 0.106(4) Uani 1 1 d .
H21G H 0.9404 0.3231 1.7555 0.128 Uiso 1 1 calc R
C22G C 0.8616(8) 0.3083(6) 1.8120(7) 0.114(4) Uani 1 1 d .
H22G H 0.8656 0.3387 1.8311 0.137 Uiso 1 1 calc R
C23G C 0.8148(10) 0.2746(6) 1.8306(7) 0.134(5) Uani 1 1 d .
H23G H 0.7882 0.2798 1.8650 0.161 Uiso 1 1 calc R
C24G C 0.8041(9) 0.2324(5) 1.8009(8) 0.154(6) Uani 1 1 d .
H24G H 0.7674 0.2093 1.8140 0.185 Uiso 1 1 calc R
C25G C 0.8445(7) 0.1025(4) 0.9411(5) 0.200(7) Uiso 1 1 d G
H25G H 0.8912 0.1059 0.9687 0.240 Uiso 1 1 calc R
C26G C 0.8531(5) 0.1020(4) 0.8813(6) 0.254(10) Uiso 1 1 d G
H26G H 0.9057 0.1050 0.8681 0.304 Uiso 1 1 calc R
C27G C 0.7848(8) 0.0971(3) 0.8410(4) 0.147(5) Uiso 1 1 d G
H27G H 0.7907 0.0967 0.8001 0.176 Uiso 1 1 calc R
C28G C 0.7079(6) 0.0927(3) 0.8603(5) 0.130(4) Uiso 1 1 d G
H28G H 0.6612 0.0894 0.8327 0.156 Uiso 1 1 calc R
C29G C 0.6993(6) 0.0932(4) 0.9201(5) 0.181(7) Uiso 1 1 d G
H29G H 0.6467 0.0903 0.9333 0.217 Uiso 1 1 calc R
C30G C 0.7676(8) 0.0981(4) 0.9604(4) 0.153(5) Uiso 1 1 d G
H30G H 0.7617 0.0985 1.0013 0.184 Uiso 1 1 calc R

loop_
_atom_site_aniso_label
_atom_site_aniso_U_11
_atom_site_aniso_U_22
_atom_site_aniso_U_33
_atom_site_aniso_U_23
_atom_site_aniso_U_13
_atom_site_aniso_U_12
Ni1A 0.0210(4) 0.0412(4) 0.0317(5) -0.0120(3) -0.0079(3) 0.0054(3)
O1A 0.033(2) 0.053(3) 0.034(3) -0.016(2) -0.012(2) 0.017(2)
C2A 0.025(3) 0.041(3) 0.029(4) -0.004(3) 0.000(3) 0.007(3)
N3A 0.025(3) 0.069(4) 0.033(3) -0.016(3) -0.010(3) 0.011(3)
N4A 0.038(3) 0.102(5) 0.047(4) -0.026(3) -0.017(3) 0.033(3)
C4A 0.028(4) 0.063(4) 0.035(4) -0.013(3) -0.002(3) 0.008(3)
S5A 0.0286(8) 0.0510(10) 0.0421(10) -0.0178(8) -0.0169(8) 0.0136(7)
O6A 0.024(2) 0.043(2) 0.028(2) -0.0142(19) -0.0038(18) 0.0032(18)
C7A 0.024(3) 0.034(3) 0.023(3) -0.004(2) 0.000(3) 0.000(2)
N8A 0.022(3) 0.045(3) 0.034(3) -0.007(2) 0.002(2) -0.003(2)
N9A 0.016(3) 0.053(3) 0.041(3) -0.006(3) 0.003(2) -0.004(2)
C9A 0.015(3) 0.031(3) 0.043(4) -0.012(3) -0.001(3) 0.001(2)
S10A 0.0233(8) 0.0485(9) 0.0336(9) -0.0053(7) -0.0046(7) 0.0069(7)
C11A 0.025(3) 0.042(3) 0.025(3) -0.005(3) -0.007(3) 0.002(3)
C12A 0.027(3) 0.054(4) 0.025(3) -0.005(3) -0.010(3) 0.013(3)
C13A 0.033(4) 0.054(4) 0.028(4) -0.014(3) -0.007(3) 0.008(3)
C14A 0.025(3) 0.026(3) 0.026(3) -0.001(2) -0.005(3) 0.003(2)
C15A 0.028(3) 0.034(3) 0.024(3) -0.004(2) -0.007(3) 0.002(2)
C16A 0.026(3) 0.040(3) 0.021(3) -0.005(2) -0.004(3) 0.004(3)
C41A 0.090(7) 0.085(6) 0.045(5) -0.003(4) 0.010(5) 0.015(5)
C42A 0.084(7) 0.082(7) 0.143(11) 0.009(7) 0.024(7) -0.003(5)
C43A 0.050(5) 0.170(10) 0.062(6) -0.082(7) -0.022(4) 0.043(6)
C44A 0.170(12) 0.074(7) 0.126(11) -0.048(7) -0.022(9) 0.057(8)
N50A 0.024(3) 0.049(3) 0.036(3) -0.009(2) -0.002(2) -0.004(2)
C50A 0.033(4) 0.063(4) 0.038(4) -0.012(3) 0.004(3) 0.003(3)
N55A 0.037(3) 0.040(3) 0.046(4) -0.008(3) -0.013(3) 0.001(2)
C55A 0.033(4) 0.051(4) 0.082(6) 0.012(4) -0.013(4) -0.002(3)
C60A 0.038(4) 0.074(5) 0.040(4) -0.005(4) 0.011(3) -0.013(4)
C65A 0.065(6) 0.072(6) 0.117(9) 0.032(5) -0.030(6) -0.009(5)
C70A 0.059(5) 0.067(5) 0.057(5) -0.007(4) 0.028(4) -0.017(4)
C75A 0.096(8) 0.057(6) 0.116(9) 0.022(5) -0.010(7) -0.025(5)
C80A 0.074(6) 0.063(5) 0.056(5) 0.007(4) 0.027(5) -0.004(4)
C85A 0.056(5) 0.065(5) 0.090(7) -0.001(5) -0.012(5) -0.025(4)
C90A 0.034(4) 0.056(4) 0.043(4) 0.005(3) 0.000(3) 0.002(3)
C91A 0.018(3) 0.064(5) 0.063(5) -0.010(4) 0.001(3) -0.011(3)
C92A 0.033(4) 0.091(6) 0.113(8) -0.016(6) -0.006(5) 0.013(4)
C93A 0.027(4) 0.077(5) 0.043(5) 0.001(4) 0.007(3) 0.002(3)
C94A 0.066(6) 0.071(5) 0.064(6) 0.012(4) 0.003(5) -0.008(4)
C95A 0.034(4) 0.054(5) 0.073(6) -0.009(4) -0.016(4) -0.006(3)
Ni1B 0.0241(4) 0.0231(3) 0.0270(4) -0.0035(3) -0.0034(3) 0.0047(3)
O1B 0.039(2) 0.028(2) 0.032(2) -0.0125(17) -0.012(2) 0.0101(17)
C2B 0.028(3) 0.029(3) 0.023(3) -0.001(2) -0.002(3) 0.003(2)
N3B 0.049(3) 0.030(3) 0.036(3) -0.012(2) -0.015(3) 0.013(2)
N4B 0.061(4) 0.034(3) 0.038(3) -0.003(2) 0.002(3) 0.012(3)
C4B 0.036(4) 0.029(3) 0.041(4) -0.005(3) -0.016(3) 0.011(3)
S5B 0.0299(8) 0.0325(8) 0.0385(9) 0.0006(7) -0.0013(7) 0.0090(6)
O6B 0.027(2) 0.033(2) 0.021(2) -0.0031(16) -0.0034(18) 0.0061(16)
C7B 0.020(3) 0.023(3) 0.027(3) 0.003(2) -0.001(3) 0.003(2)
N8B 0.026(3) 0.045(3) 0.020(3) -0.001(2) -0.001(2) 0.007(2)
N9B 0.040(3) 0.045(3) 0.028(3) 0.002(2) 0.006(2) 0.012(2)
C9B 0.029(3) 0.031(3) 0.023(3) -0.004(2) -0.001(3) -0.001(2)
S10B 0.0363(9) 0.0287(8) 0.0279(8) -0.0040(6) 0.0007(7) 0.0087(6)
C11B 0.033(3) 0.018(3) 0.029(3) -0.005(2) -0.003(3) 0.001(2)
C12B 0.033(3) 0.027(3) 0.036(4) 0.001(3) -0.011(3) 0.011(3)
C13B 0.034(3) 0.036(3) 0.029(4) -0.013(3) -0.010(3) 0.005(3)
C14B 0.024(3) 0.026(3) 0.029(3) -0.006(2) -0.005(3) 0.003(2)
C15B 0.040(4) 0.026(3) 0.037(4) -0.002(3) -0.004(3) 0.009(3)
C16B 0.038(4) 0.033(3) 0.029(4) -0.008(3) -0.013(3) 0.006(3)
C41B 0.063(5) 0.036(4) 0.042(4) 0.000(3) 0.007(4) 0.017(3)
C42B 0.076(6) 0.072(6) 0.093(8) 0.003(5) 0.020(6) 0.027(5)
C43B 0.085(6) 0.050(4) 0.037(4) 0.007(3) 0.002(4) 0.021(4)
C44B 0.102(8) 0.081(6) 0.064(6) 0.011(5) 0.037(6) 0.008(5)
N50B 0.029(3) 0.029(3) 0.036(3) 0.000(2) -0.002(2) 0.000(2)
C50B 0.035(4) 0.032(4) 0.058(5) 0.007(3) 0.000(3) 0.001(3)
N55B 0.033(3) 0.036(3) 0.028(3) -0.003(2) 0.004(2) 0.005(2)
C55B 0.062(5) 0.044(4) 0.051(5) 0.014(3) 0.015(4) 0.015(3)
C60B 0.045(4) 0.035(4) 0.077(6) 0.010(4) 0.002(4) -0.001(3)
C65B 0.050(5) 0.085(6) 0.067(6) 0.023(4) 0.037(4) 0.009(4)
C70B 0.048(5) 0.055(5) 0.078(6) 0.013(4) -0.008(4) -0.025(4)
C75B 0.057(5) 0.069(5) 0.052(5) 0.015(4) 0.010(4) -0.015(4)
C80B 0.040(4) 0.052(5) 0.069(6) 0.007(4) 0.005(4) -0.003(3)
C85B 0.058(5) 0.039(4) 0.073(6) -0.001(4) 0.007(4) -0.012(4)
C90B 0.033(4) 0.037(4) 0.052(5) 0.006(3) -0.011(3) -0.003(3)
C91B 0.038(4) 0.064(4) 0.032(4) 0.000(3) 0.011(3) 0.012(3)
C92B 0.068(6) 0.072(5) 0.064(6) -0.021(4) 0.028(5) 0.012(4)
C93B 0.052(4) 0.065(5) 0.022(4) 0.007(3) 0.001(3) 0.011(4)
C94B 0.082(6) 0.055(5) 0.060(5) 0.017(4) 0.025(5) 0.019(4)
C95B 0.036(4) 0.034(4) 0.055(5) -0.003(3) 0.004(3) 0.001(3)
Ni1C 0.0214(4) 0.0308(4) 0.0318(4) -0.0092(3) -0.0049(3) 0.0029(3)
O1C 0.019(2) 0.051(3) 0.036(3) -0.019(2) -0.0046(19) 0.0063(18)
C2C 0.029(3) 0.018(3) 0.035(4) 0.002(2) -0.001(3) -0.003(2)
N3C 0.026(3) 0.034(3) 0.026(3) -0.007(2) 0.000(2) -0.002(2)
N4C 0.035(3) 0.041(3) 0.041(3) -0.009(2) 0.002(3) -0.003(2)
C4C 0.031(3) 0.028(3) 0.029(3) -0.003(3) -0.004(3) 0.007(3)
S5C 0.0233(8) 0.0356(9) 0.0640(12) -0.0211(8) -0.0051(8) 0.0008(7)
O6C 0.030(2) 0.043(2) 0.044(3) -0.022(2) -0.007(2) 0.0104(19)
C7C 0.028(3) 0.034(3) 0.023(3) -0.008(2) 0.001(3) 0.001(3)
N8C 0.036(3) 0.038(3) 0.040(3) -0.017(2) -0.008(3) 0.003(2)
N9C 0.041(3) 0.056(4) 0.063(4) -0.035(3) -0.026(3) 0.020(3)
C9C 0.028(3) 0.046(4) 0.044(4) -0.015(3) -0.006(3) 0.001(3)
S10C 0.0252(8) 0.0351(8) 0.0446(10) -0.0177(7) -0.0097(7) 0.0062(6)
C11C 0.025(3) 0.024(3) 0.021(3) -0.002(2) -0.002(2) -0.006(2)
C12C 0.023(3) 0.037(3) 0.042(4) -0.017(3) 0.002(3) 0.001(3)
C13C 0.022(3) 0.043(4) 0.036(4) -0.008(3) 0.004(3) -0.004(3)
C14C 0.024(3) 0.031(3) 0.025(3) -0.002(2) -0.001(3) -0.001(2)
C15C 0.027(3) 0.043(4) 0.029(4) -0.016(3) -0.004(3) 0.004(3)
C16C 0.021(3) 0.042(3) 0.031(4) -0.012(3) 0.000(3) 0.004(3)
C41C 0.045(4) 0.047(4) 0.052(5) -0.023(3) -0.010(4) 0.000(3)
C42C 0.105(7) 0.076(6) 0.051(6) -0.020(4) -0.022(5) 0.023(5)
C43C 0.047(4) 0.063(5) 0.050(5) -0.021(4) 0.010(4) -0.018(4)
C44C 0.054(5) 0.082(6) 0.079(7) -0.020(5) -0.012(5) 0.011(4)
N50C 0.031(3) 0.053(4) 0.047(4) 0.001(3) 0.004(3) 0.006(3)
C50C 0.052(5) 0.084(5) 0.026(4) -0.013(4) -0.004(4) 0.022(4)
N55C 0.030(3) 0.044(3) 0.051(4) 0.008(3) 0.007(3) 0.006(2)
C55C 0.038(4) 0.047(4) 0.109(7) 0.016(4) -0.009(5) -0.008(4)
C60C 0.055(6) 0.121(8) 0.047(6) 0.000(5) 0.001(4) 0.017(5)
C65C 0.049(6) 0.086(7) 0.184(14) 0.072(9) 0.000(8) -0.023(5)
C70C 0.058(6) 0.158(11) 0.064(7) 0.043(7) 0.018(5) 0.018(6)
C75C 0.082(9) 0.137(11) 0.143(13) 0.061(10) 0.055(9) 0.020(8)
C80C 0.063(6) 0.100(7) 0.086(8) 0.029(6) 0.014(6) -0.011(5)
C85C 0.100(9) 0.121(9) 0.093(9) 0.034(7) 0.053(7) 0.027(7)
C90C 0.041(4) 0.065(5) 0.056(5) 0.013(4) 0.013(4) 0.000(4)
C91C 0.040(4) 0.067(5) 0.065(6) -0.033(4) -0.021(4) 0.014(4)
C92C 0.103(8) 0.104(7) 0.049(6) -0.030(5) -0.028(5) 0.026(6)
C93C 0.051(5) 0.077(5) 0.063(6) -0.032(4) -0.033(5) 0.020(4)
C94C 0.086(8) 0.167(11) 0.081(8) -0.040(7) -0.015(7) 0.053(7)
C95C 0.061(5) 0.076(6) 0.064(6) 0.024(5) 0.021(5) 0.006(4)
Ni1D 0.0261(4) 0.0459(5) 0.0263(4) -0.0090(3) -0.0011(3) 0.0048(3)
O1D 0.020(2) 0.043(2) 0.035(3) -0.0065(18) 0.0026(18) 0.0079(18)
C2D 0.024(3) 0.040(3) 0.022(3) -0.002(3) 0.004(3) -0.004(3)
N3D 0.032(3) 0.038(3) 0.028(3) -0.006(2) -0.002(2) 0.000(2)
N4D 0.034(3) 0.041(3) 0.034(3) -0.005(2) -0.009(3) 0.003(2)
C4D 0.033(4) 0.037(3) 0.031(4) -0.001(3) -0.006(3) 0.001(3)
S5D 0.0363(9) 0.0705(12) 0.0284(9) 0.0004(8) 0.0042(8) 0.0082(8)
O6D 0.022(2) 0.047(2) 0.033(3) -0.0072(19) -0.0015(19) 0.0010(18)
C7D 0.028(3) 0.035(3) 0.035(4) -0.010(3) -0.005(3) 0.003(3)
N8D 0.023(3) 0.041(3) 0.037(3) -0.016(2) -0.004(2) 0.001(2)
N9D 0.035(3) 0.046(3) 0.046(4) -0.023(3) 0.000(3) -0.009(2)
C9D 0.022(3) 0.051(4) 0.048(4) -0.014(3) 0.007(3) 0.002(3)
S10D 0.0494(11) 0.0665(12) 0.0330(10) -0.0161(8) -0.0044(8) 0.0197(9)
C11D 0.026(3) 0.034(3) 0.033(4) -0.004(3) 0.002(3) -0.002(3)
C12D 0.048(4) 0.043(4) 0.030(4) -0.001(3) -0.007(3) 0.016(3)
C13D 0.057(4) 0.035(4) 0.036(4) 0.006(3) -0.006(3) 0.025(3)
C14D 0.027(3) 0.033(3) 0.030(4) 0.000(3) 0.003(3) -0.002(3)
C15D 0.034(3) 0.043(4) 0.023(3) -0.002(3) -0.007(3) 0.010(3)
C16D 0.030(3) 0.035(3) 0.037(4) -0.004(3) 0.002(3) 0.014(3)
C41D 0.052(5) 0.072(5) 0.027(4) -0.008(3) -0.008(3) 0.006(4)
C42D 0.071(6) 0.127(8) 0.046(5) 0.031(5) 0.018(5) 0.035(5)
C43D 0.025(3) 0.070(5) 0.035(4) -0.007(3) -0.006(3) 0.004(3)
C44D 0.057(5) 0.086(6) 0.087(7) 0.001(5) 0.021(5) -0.015(5)
N50D 0.033(3) 0.048(3) 0.039(4) -0.012(3) -0.012(3) 0.002(2)
C50D 0.045(4) 0.084(6) 0.040(5) -0.007(4) 0.001(4) -0.022(4)
N55D 0.033(3) 0.050(3) 0.034(3) 0.004(3) 0.007(3) 0.003(2)
C55D 0.037(4) 0.056(4) 0.042(4) 0.004(3) 0.002(3) -0.005(3)
C60D 0.062(6) 0.098(7) 0.060(6) -0.011(5) 0.012(5) -0.030(5)
C65D 0.038(4) 0.064(5) 0.052(5) 0.010(4) -0.004(4) -0.014(3)
C70D 0.037(4) 0.059(5) 0.102(8) -0.022(5) 0.013(5) -0.010(4)
C75D 0.035(4) 0.056(5) 0.093(7) 0.027(5) 0.004(5) -0.002(3)
C80D 0.039(4) 0.040(4) 0.089(7) -0.020(4) -0.025(5) -0.003(3)
C85D 0.042(4) 0.068(5) 0.057(6) 0.023(4) 0.013(4) 0.007(4)
C90D 0.055(5) 0.042(4) 0.058(5) -0.008(3) -0.025(4) 0.012(3)
C91D 0.044(4) 0.064(5) 0.063(5) -0.037(4) -0.007(4) 0.002(4)
C92D 0.062(5) 0.081(6) 0.052(5) -0.025(4) 0.006(4) 0.002(4)
C93D 0.056(5) 0.044(4) 0.048(5) -0.008(3) -0.003(4) 0.002(3)
C94D 0.104(8) 0.071(6) 0.062(6) 0.004(5) 0.015(6) -0.010(5)
C95D 0.045(4) 0.054(4) 0.047(5) 0.006(3) 0.017(4) 0.003(3)
Ni1E 0.0261(4) 0.0360(4) 0.0304(4) -0.0061(3) 0.0001(3) 0.0044(3)
O1E 0.027(2) 0.056(3) 0.031(3) -0.011(2) -0.006(2) 0.0073(19)
C2E 0.032(3) 0.031(3) 0.033(4) -0.006(3) 0.005(3) -0.001(3)
N3E 0.024(3) 0.069(4) 0.043(4) -0.016(3) 0.003(3) -0.005(3)
N4E 0.025(4) 0.227(10) 0.067(5) -0.080(6) -0.012(4) 0.023(5)
C4E 0.026(4) 0.089(5) 0.040(4) -0.023(4) 0.007(3) -0.008(3)
S5E 0.0350(9) 0.0718(12) 0.0330(10) -0.0130(8) 0.0014(8) 0.0122(8)
O6E 0.026(2) 0.040(2) 0.035(3) -0.0130(18) 0.002(2) 0.0043(18)
C7E 0.027(3) 0.031(3) 0.025(3) -0.003(2) 0.001(3) -0.001(3)
N8E 0.038(3) 0.028(3) 0.031(3) 0.003(2) 0.006(2) 0.004(2)
N9E 0.078(4) 0.039(3) 0.041(4) 0.007(3) 0.019(3) 0.030(3)
C9E 0.041(4) 0.025(3) 0.035(4) 0.002(3) 0.003(3) 0.005(3)
S10E 0.0304(8) 0.0383(8) 0.0316(9) -0.0021(7) 0.0026(7) 0.0077(7)
C11E 0.026(3) 0.031(3) 0.040(4) -0.003(3) 0.000(3) -0.007(2)
C12E 0.029(4) 0.055(4) 0.049(5) -0.022(3) -0.003(3) 0.005(3)
C13E 0.033(4) 0.052(4) 0.058(5) -0.024(4) -0.006(3) 0.003(3)
C14E 0.026(3) 0.038(3) 0.037(4) 0.000(3) 0.003(3) -0.006(3)
C15E 0.034(4) 0.037(3) 0.037(4) -0.005(3) 0.006(3) -0.002(3)
C16E 0.028(3) 0.043(4) 0.031(4) -0.004(3) -0.006(3) 0.003(3)
C41E 0.069(7) 0.109(8) 0.087(8) -0.034(6) 0.004(6) 0.008(6)
C42E 0.099(9) 0.241(16) 0.089(9) 0.075(10) -0.015(7) 0.035(10)
C43E 0.112(10) 0.101(8) 0.160(12) -0.001(8) 0.073(9) 0.013(7)
C44E 0.097(9) 0.156(11) 0.114(10) 0.051(8) 0.020(8) 0.027(8)
N50E 0.031(3) 0.044(3) 0.045(4) 0.003(3) 0.002(3) 0.002(2)
C50E 0.034(4) 0.037(4) 0.047(4) 0.007(3) 0.004(3) 0.004(3)
N55E 0.036(3) 0.033(3) 0.039(3) -0.010(2) 0.005(3) -0.001(2)
C55E 0.047(4) 0.050(4) 0.057(5) -0.006(4) 0.013(4) -0.007(3)
C60E 0.047(4) 0.037(4) 0.074(6) 0.001(4) 0.007(4) -0.005(3)
C65E 0.059(5) 0.068(5) 0.066(6) -0.008(4) 0.025(4) -0.017(4)
C70E 0.049(5) 0.038(4) 0.076(6) 0.016(4) 0.013(4) 0.003(3)
C75E 0.076(6) 0.045(5) 0.070(6) 0.001(4) -0.001(5) -0.019(4)
C80E 0.064(5) 0.039(4) 0.063(5) 0.021(4) -0.001(4) 0.015(4)
C85E 0.086(7) 0.046(5) 0.071(6) -0.002(4) 0.010(5) 0.006(4)
C90E 0.036(4) 0.054(5) 0.055(5) 0.006(4) -0.012(4) 0.013(3)
C91E 0.094(7) 0.046(5) 0.061(6) -0.001(4) 0.012(5) 0.013(4)
C92E 0.117(9) 0.067(6) 0.094(8) 0.008(5) 0.002(7) 0.007(6)
C93E 0.139(9) 0.040(4) 0.062(6) 0.027(4) 0.018(6) 0.032(5)
C94E 0.100(7) 0.087(7) 0.064(6) 0.019(5) -0.001(6) 0.006(6)
C95E 0.062(5) 0.046(4) 0.045(5) -0.005(3) 0.019(4) -0.002(4)
Ni1F 0.0230(4) 0.0305(4) 0.0362(5) -0.0038(3) -0.0047(3) -0.0013(3)
O1F 0.022(2) 0.040(2) 0.039(3) -0.010(2) -0.0084(19) 0.0013(18)
C2F 0.028(3) 0.033(3) 0.030(4) 0.004(3) -0.004(3) -0.003(3)
N3F 0.023(3) 0.043(3) 0.034(3) -0.009(2) -0.002(2) -0.002(2)
N4F 0.026(3) 0.071(4) 0.034(3) 0.005(3) 0.005(3) 0.003(3)
C4F 0.029(3) 0.036(3) 0.034(4) -0.001(3) 0.005(3) -0.004(3)
S5F 0.0219(8) 0.0495(10) 0.0419(10) -0.0064(7) -0.0046(7) -0.0002(7)
O6F 0.029(2) 0.038(2) 0.044(3) -0.010(2) -0.004(2) 0.0035(18)
C7F 0.029(3) 0.042(4) 0.031(4) -0.005(3) -0.004(3) -0.002(3)
N8F 0.026(3) 0.049(3) 0.053(4) -0.014(3) -0.002(3) -0.001(2)
N9F 0.030(3) 0.041(3) 0.062(4) -0.016(3) -0.003(3) -0.002(2)
C9F 0.024(3) 0.046(4) 0.038(4) -0.004(3) 0.001(3) -0.002(3)
S10F 0.0320(9) 0.0391(9) 0.0423(10) -0.0027(7) -0.0100(8) 0.0008(7)
C11F 0.024(3) 0.030(3) 0.034(4) 0.002(3) -0.003(3) 0.005(2)
C12F 0.018(3) 0.038(3) 0.034(4) -0.008(3) -0.002(3) 0.005(2)
C13F 0.028(3) 0.029(3) 0.027(3) -0.005(2) 0.003(3) 0.003(2)
C14F 0.022(3) 0.033(3) 0.029(3) -0.002(3) -0.002(3) -0.001(2)
C15F 0.021(3) 0.046(4) 0.037(4) -0.014(3) 0.000(3) 0.002(3)
C16F 0.031(3) 0.035(3) 0.038(4) -0.011(3) -0.003(3) 0.000(3)
C41F 0.020(4) 0.130(8) 0.059(6) 0.002(5) 0.002(4) -0.004(4)
C42F 0.059(6) 0.220(13) 0.106(9) 0.069(9) -0.004(6) -0.064(8)
C43F 0.041(4) 0.080(5) 0.037(4) 0.002(4) 0.005(3) 0.002(4)
C44F 0.055(5) 0.105(7) 0.047(5) -0.016(5) 0.002(4) 0.012(5)
N50F 0.028(3) 0.034(3) 0.049(4) -0.005(3) -0.005(3) -0.002(2)
C50F 0.037(4) 0.043(4) 0.049(5) -0.006(3) -0.002(3) -0.001(3)
N55F 0.039(3) 0.037(3) 0.042(3) -0.003(2) -0.002(3) -0.002(2)
C55F 0.053(5) 0.047(4) 0.039(4) 0.002(3) -0.009(4) 0.006(3)
C60F 0.040(4) 0.041(4) 0.065(5) -0.001(4) 0.002(4) -0.004(3)
C65F 0.081(6) 0.043(4) 0.077(6) 0.016(4) -0.014(5) -0.006(4)
C70F 0.064(5) 0.037(4) 0.078(6) 0.004(4) 0.018(5) -0.014(4)
C75F 0.103(8) 0.062(5) 0.064(6) 0.016(4) 0.004(5) -0.024(5)
C80F 0.060(5) 0.031(4) 0.094(7) 0.013(4) -0.007(5) -0.002(4)
C85F 0.064(6) 0.074(6) 0.068(6) 0.019(5) -0.003(5) -0.025(5)
C90F 0.041(4) 0.037(4) 0.068(5) 0.007(4) -0.005(4) 0.000(3)
C91F 0.024(3) 0.050(4) 0.066(5) -0.016(3) 0.003(3) -0.012(3)
C92F 0.044(5) 0.079(6) 0.080(7) -0.010(5) -0.021(5) -0.002(4)
C93F 0.030(4) 0.049(5) 0.108(8) -0.033(5) -0.011(4) 0.000(3)
C94F 0.074(6) 0.047(5) 0.164(12) -0.025(6) -0.007(7) 0.005(4)
C95F 0.043(4) 0.055(4) 0.051(5) 0.008(3) -0.003(4) -0.011(3)
C1G 0.112(9) 0.063(6) 0.107(9) -0.006(6) 0.044(7) 0.016(6)
C2G 0.105(8) 0.071(6) 0.074(7) 0.013(5) 0.038(6) -0.005(5)
C3G 0.074(6) 0.107(7) 0.040(5) 0.008(5) 0.017(5) 0.034(6)
C4G 0.100(8) 0.081(6) 0.039(5) -0.017(4) -0.001(5) -0.002(6)
C5G 0.070(7) 0.106(8) 0.076(7) -0.017(6) -0.003(6) -0.006(6)
C6G 0.067(7) 0.111(8) 0.094(8) -0.020(7) 0.009(6) 0.029(6)
C7G 0.242(17) 0.064(6) 0.068(8) 0.009(5) -0.024(11) -0.027(10)
C8G 0.065(7) 0.100(10) 0.24(2) -0.031(11) -0.011(10) 0.011(6)
C9G 0.078(7) 0.114(9) 0.092(9) -0.007(7) 0.057(7) -0.016(6)
C10G 0.191(15) 0.078(7) 0.089(9) -0.015(6) 0.019(10) -0.032(9)
C11G 0.113(11) 0.085(9) 0.24(2) -0.040(10) 0.027(12) -0.005(8)
C12G 0.152(13) 0.118(10) 0.145(14) -0.031(9) 0.103(11) -0.042(9)
C13G 0.111(11) 0.122(11) 0.184(16) 0.033(10) 0.061(11) 0.032(9)
C14G 0.125(13) 0.185(16) 0.23(2) 0.105(15) 0.094(13) 0.039(12)
C15G 0.141(14) 0.178(15) 0.141(14) 0.069(12) 0.056(11) -0.029(13)
C16G 0.22(2) 0.184(16) 0.118(13) 0.086(11) 0.000(13) -0.058(15)
C17G 0.112(10) 0.129(10) 0.077(8) 0.027(7) -0.018(7) -0.028(8)
C18G 0.226(19) 0.092(9) 0.120(12) 0.002(8) -0.006(13) -0.012(11)
C19G 0.099(9) 0.128(10) 0.127(12) -0.032(9) 0.030(9) -0.014(8)
C20G 0.099(10) 0.191(15) 0.052(7) -0.012(9) -0.005(6) 0.047(10)
C21G 0.106(10) 0.123(10) 0.091(10) 0.021(8) 0.012(8) 0.027(8)
C22G 0.079(9) 0.143(12) 0.116(12) 0.012(10) -0.014(8) 0.008(8)
C23G 0.156(13) 0.129(11) 0.125(12) -0.049(10) 0.055(10) 0.001(10)
C24G 0.131(12) 0.146(12) 0.202(17) -0.055(12) 0.098(12) -0.027(9)

loop_
_atom_type_symbol
_atom_type_description
_atom_type_scat_dispersion_real
_atom_type_scat_dispersion_imag
_atom_type_scat_source
C C 0.0033 0.0016 'International Tables Vol C Tables 4.2.6.8 and 6.1.1.4'
H H 0.0000 0.0000 'International Tables Vol C Tables 4.2.6.8 and 6.1.1.4'
N N 0.0061 0.0033 'International Tables Vol C Tables 4.2.6.8 and 6.1.1.4'
S S 0.1246 0.1234 'International Tables Vol C Tables 4.2.6.8 and 6.1.1.4'
O O 0.0106 0.0060 'International Tables Vol C Tables 4.2.6.8 and 6.1.1.4'
Ni Ni 0.3393 1.1124 'International Tables Vol C Tables 4.2.6.8 and 6.1.1.4'

loop_
_geom_angle_atom_site_label_1
_geom_angle_atom_site_label_2
_geom_angle_atom_site_label_3
_geom_angle
O1A Ni1A O6A 88.33(15)
O1A Ni1A N55A 86.4(2)
O6A Ni1A N55A 87.04(18)
O1A Ni1A N50A 88.32(19)
O6A Ni1A N50A 84.38(18)
N55A Ni1A N50A 170.06(19)
O1A Ni1A S5A 90.59(12)
O6A Ni1A S5A 177.21(14)
N55A Ni1A S5A 95.47(14)
N50A Ni1A S5A 93.01(14)
O1A Ni1A S10A 178.23(13)
O6A Ni1A S10A 90.29(12)
N55A Ni1A S10A 92.40(16)
N50A Ni1A S10A 92.64(14)
S5A Ni1A S10A 90.83(6)
C2A O1A Ni1A 132.4(4)
O1A C2A N3A 131.9(6)
O1A C2A C11A 114.6(5)
N3A C2A C11A 113.4(5)
C2A N3A C4A 126.3(5)
C4A N4A C43A 122.1(5)
C4A N4A C41A 124.6(6)
C43A N4A C41A 113.1(6)
N4A C4A N3A 112.1(6)
N4A C4A S5A 118.5(5)
N3A C4A S5A 129.3(5)
C4A S5A Ni1A 108.8(2)
C7A O6A Ni1A 128.4(4)
O6A C7A N8A 128.1(5)
O6A C7A C14C 116.7(5)
N8A C7A C14C 115.0(5)
C7A N8A C9A 124.7(5)
C9A N9A C91A 122.7(6)
C9A N9A C93A 121.4(5)
C91A N9A C93A 115.8(5)
N8A C9A N9A 114.7(6)
N8A C9A S10A 124.2(5)
N9A C9A S10A 120.7(4)
C9A S10A Ni1A 97.22(19)
C16A C11A C12A 117.3(5)
C16A C11A C2A 120.1(5)
C12A C11A C2A 122.6(5)
C13A C12A C11A 122.2(5)
C12A C13A C14A 119.7(6)
C15A C14A C13A 118.8(5)
C15A C14A C7B 119.5(5)
C13A C14A C7B 121.7(5)
C16A C15A C14A 120.8(5)
C15A C16A C11A 121.1(6)
C42A C41A N4A 103.7(8)
N4A C43A C44A 113.0(9)
C50A N50A C90A 117.9(6)
C50A N50A Ni1A 119.2(5)
C90A N50A Ni1A 122.7(4)
N50A C50A C60A 123.4(7)
C55A N55A C95A 115.6(6)
C55A N55A Ni1A 120.2(5)
C95A N55A Ni1A 124.2(5)
N55A C55A C65A 124.3(7)
C70A C60A C50A 119.1(7)
C55A C65A C75A 118.2(8)
C60A C70A C80A 119.2(7)
C85A C75A C65A 118.7(8)
C90A C80A C70A 118.3(8)
C75A C85A C95A 118.3(8)
N50A C90A C80A 122.2(7)
N9A C91A C92A 114.1(6)
N9A C93A C94A 111.8(6)
N55A C95A C85A 124.9(7)
O1B Ni1B O6B 86.72(15)
O1B Ni1B N55B 90.85(19)
O6B Ni1B N55B 88.04(17)
O1B Ni1B N50B 86.97(19)
O6B Ni1B N50B 88.02(17)
N55B Ni1B N50B 175.60(19)
O1B Ni1B S10B 174.94(12)
O6B Ni1B S10B 88.51(11)
N55B Ni1B S10B 90.69(14)
N50B Ni1B S10B 91.17(14)
O1B Ni1B S5B 90.81(11)
O6B Ni1B S5B 177.36(11)
N55B Ni1B S5B 92.93(14)
N50B Ni1B S5B 90.92(14)
S10B Ni1B S5B 93.93(6)
C2B O1B Ni1B 129.4(4)
O1B C2B N3B 128.8(5)
O1B C2B C11B 116.8(5)
N3B C2B C11B 114.3(5)
C2B N3B C4B 125.0(5)
C4B N4B C43B 120.8(5)
C4B N4B C41B 121.8(5)
C43B N4B C41B 117.4(5)
N3B C4B N4B 113.2(6)
N3B C4B S5B 125.7(5)
N4B C4B S5B 120.9(4)
C4B S5B Ni1B 98.1(2)
C7B O6B Ni1B 130.2(4)
O6B C7B N8B 129.0(5)
O6B C7B C14A 114.7(5)
N8B C7B C14A 116.0(5)
C7B N8B C9B 124.4(5)
C9B N9B C93B 121.8(5)
C9B N9B C91B 122.1(5)
C93B N9B C91B 116.0(5)
N8B C9B N9B 115.0(5)
N8B C9B S10B 125.5(5)
N9B C9B S10B 119.3(4)
C9B S10B Ni1B 98.60(19)
C12B C11B C16B 117.4(5)
C12B C11B C2B 122.4(5)
C16B C11B C2B 120.2(5)
C13B C12B C11B 121.3(5)
C12B C13B C14B 121.1(5)
C15B C14B C13B 118.7(5)
C15B C14B C7C 119.4(5)
C13B C14B C7C 121.8(5)
C14B C15B C16B 120.6(5)
C11B C16B C15B 120.9(5)
N4B C41B C42B 111.2(6)
N4B C43B C44B 111.8(7)
C50B N50B C90B 118.5(6)
C50B N50B Ni1B 120.0(5)
C90B N50B Ni1B 121.4(4)
N50B C50B C60B 122.2(7)
C55B N55B C95B 115.8(6)
C55B N55B Ni1B 120.8(4)
C95B N55B Ni1B 123.1(5)
N55B C55B C65B 123.1(7)
C70B C60B C50B 117.6(7)
C75B C65B C55B 119.6(7)
C80B C70B C60B 120.6(7)
C65B C75B C85B 118.4(7)
C70B C80B C90B 118.2(8)
C75B C85B C95B 118.8(7)
N50B C90B C80B 122.8(6)
N9B C91B C92B 112.8(6)
N9B C93B C94B 113.5(6)
N55B C95B C85B 124.3(7)
O6C Ni1C O1C 91.24(16)
O6C Ni1C N55C 89.4(2)
O1C Ni1C N55C 85.2(2)
O6C Ni1C N50C 87.0(2)
O1C Ni1C N50C 85.29(19)
N55C Ni1C N50C 169.7(2)
O6C Ni1C S5C 178.78(16)
O1C Ni1C S5C 88.70(12)
N55C Ni1C S5C 91.81(16)
N50C Ni1C S5C 91.81(16)
O6C Ni1C S10C 90.69(12)
O1C Ni1C S10C 177.48(13)
N55C Ni1C S10C 93.24(16)
N50C Ni1C S10C 96.44(15)
S5C Ni1C S10C 89.41(6)
C2C O1C Ni1C 129.3(4)
O1C C2C N3C 131.7(5)
O1C C2C C11C 114.8(5)
N3C C2C C11C 113.6(5)
C2C N3C C4C 125.0(5)
C4C N4C C41C 123.4(5)
C4C N4C C43C 122.9(5)
C41C N4C C43C 113.7(5)
N4C C4C N3C 113.6(5)
N4C C4C S5C 117.5(4)
N3C C4C S5C 128.8(5)
C4C S5C Ni1C 104.4(2)
C7C O6C Ni1C 132.7(4)
O6C C7C N8C 131.8(5)
O6C C7C C14B 116.4(5)
N8C C7C C14B 111.7(5)
C7C N8C C9C 126.4(5)
C9C N9C C91C 123.4(5)
C9C N9C C93C 121.8(5)
C91C N9C C93C 114.8(5)
N8C C9C N9C 113.8(5)
N8C C9C S10C 128.5(5)
N9C C9C S10C 117.6(4)
C9C S10C Ni1C 109.1(2)
C16C C11C C12C 117.7(5)
C16C C11C C2C 120.7(5)
C12C C11C C2C 121.5(5)
C13C C12C C11C 120.2(5)
C12C C13C C14C 121.7(6)
C15C C14C C13C 117.9(5)
C15C C14C C7A 119.8(5)
C13C C14C C7A 122.3(5)
C14C C15C C16C 121.0(5)
C11C C16C C15C 121.2(5)
N4C C41C C42C 111.3(6)
C44C C43C N4C 111.7(6)
C50C N50C C90C 117.3(7)
C50C N50C Ni1C 118.6(5)
C90C N50C Ni1C 123.6(5)
N50C C50C C60C 123.0(8)
C55C N55C C95C 117.4(7)
C55C N55C Ni1C 120.2(6)
C95C N55C Ni1C 122.1(5)
N55C C55C C65C 120.6(10)
C70C C60C C50C 118.7(9)
C75C C65C C55C 122.0(12)
C60C C70C C80C 120.5(10)
C65C C75C C85C 115.4(12)
C90C C80C C70C 116.7(9)
C75C C85C C95C 123.0(13)
N50C C90C C80C 123.7(9)
C92C C91C N9C 111.7(7)
C94C C93C N9C 108.0(8)
N55C C95C C85C 121.7(10)
O1D Ni1D O6D 88.84(16)
O1D Ni1D N50D 85.83(19)
O6D Ni1D N50D 90.61(18)
O1D Ni1D N55D 87.85(19)
O6D Ni1D N55D 82.60(18)
N50D Ni1D N55D 170.8(2)
O1D Ni1D S5D 90.39(12)
O6D Ni1D S5D 174.83(12)
N50D Ni1D S5D 94.43(15)
N55D Ni1D S5D 92.26(15)
O1D Ni1D S10D 176.41(12)
O6D Ni1D S10D 92.85(12)
N50D Ni1D S10D 90.97(16)
N55D Ni1D S10D 95.51(16)
S5D Ni1D S10D 88.22(7)
C2D O1D Ni1D 128.5(4)
O1D C2D N3D 129.9(6)
O1D C2D C11D 116.0(5)
N3D C2D C11D 114.0(5)
C2D N3D C4D 125.8(5)
C4D N4D C43D 121.4(5)
C4D N4D C41D 122.1(6)
C43D N4D C41D 116.3(5)
N3D C4D N4D 114.9(6)
N3D C4D S5D 126.4(5)
N4D C4D S5D 118.5(5)
C4D S5D Ni1D 101.4(2)
C7D O6D Ni1D 118.6(4)
O6D C7D N8D 127.0(5)
O6D C7D C14F 117.8(5)
N8D C7D C14F 115.1(5)
C7D N8D C9D 128.5(5)
C9D N9D C91D 121.8(6)
C9D N9D C93D 120.6(5)
C91D N9D C93D 117.5(5)
N9D C9D N8D 114.8(6)
N9D C9D S10D 120.1(5)
N8D C9D S10D 124.8(5)
C9D S10D Ni1D 103.3(2)
C16D C11D C12D 119.1(6)
C16D C11D C2D 120.0(5)
C12D C11D C2D 120.9(6)
C11D C12D C13D 121.1(6)
C14D C13D C12D 120.5(5)
C13D C14D C15D 118.4(6)
C13D C14D C7E 121.8(5)
C15D C14D C7E 119.8(5)
C16D C15D C14D 121.1(6)
C11D C16D C15D 119.9(5)
N4D C41D C42D 111.0(6)
N4D C43D C44D 111.9(6)
C50D N50D C90D 117.6(7)
C50D N50D Ni1D 118.8(4)
C90D N50D Ni1D 123.4(5)
N50D C50D C60D 123.7(7)
C95D N55D C55D 115.6(6)
C95D N55D Ni1D 123.9(5)
C55D N55D Ni1D 120.5(5)
N55D C55D C65D 125.1(7)
C70D C60D C50D 118.4(9)
C55D C65D C75D 117.7(8)
C80D C70D C60D 119.0(8)
C85D C75D C65D 119.9(7)
C70D C80D C90D 120.0(7)
C75D C85D C95D 117.8(7)
N50D C90D C80D 121.3(8)
N9D C91D C92D 111.6(6)
C94D C93D N9D 112.4(7)
N55D C95D C85D 123.9(7)
O1E Ni1E O6E 87.28(16)
O1E Ni1E N55E 87.10(19)
O6E Ni1E N55E 89.17(18)
O1E Ni1E N50E 86.74(19)
O6E Ni1E N50E 84.88(19)
N55E Ni1E N50E 171.6(2)
O1E Ni1E S5E 90.35(13)
O6E Ni1E S5E 176.52(13)
N55E Ni1E S5E 93.26(15)
N50E Ni1E S5E 92.44(16)
O1E Ni1E S10E 178.35(14)
O6E Ni1E S10E 91.12(12)
N55E Ni1E S10E 92.50(14)
N50E Ni1E S10E 93.50(14)
S5E Ni1E S10E 91.26(6)
C2E O1E Ni1E 133.8(4)
O1E C2E N3E 131.2(6)
O1E C2E C11E 114.3(5)
N3E C2E C11E 114.4(5)
C2E N3E C4E 126.1(6)
C4E N4E C41E 125.1(7)
C4E N4E C43E 121.8(7)
C41E N4E C43E 113.0(7)
N3E C4E N4E 116.5(6)
N3E C4E S5E 128.9(5)
N4E C4E S5E 114.5(5)
C4E S5E Ni1E 108.7(2)
C7E O6E Ni1E 129.3(4)
O6E C7E N8E 128.8(5)
O6E C7E C14D 116.5(5)
N8E C7E C14D 114.6(5)
C7E N8E C9E 125.3(5)
C9E N9E C93E 119.2(6)
C9E N9E C91E 123.1(6)
C93E N9E C91E 117.4(6)
N8E C9E N9E 113.9(6)
N8E C9E S10E 126.4(4)
N9E C9E S10E 119.1(5)
C9E S10E Ni1E 100.3(2)
C16E C11E C12E 119.5(6)
C16E C11E C2E 120.2(5)
C12E C11E C2E 120.3(6)
C13E C12E C11E 118.8(6)
C12E C13E C14E 121.4(6)
C15E C14E C13E 117.8(6)
C15E C14E C7F 121.6(6)
C13E C14E C7F 120.5(6)
C14E C15E C16E 121.4(6)
C15E C16E C11E 120.9(6)
C42E C41E N4E 105.2(10)
C44E C43E N4E 99.4(10)
C50E N50E C90E 116.4(6)
C50E N50E Ni1E 122.1(4)
C90E N50E Ni1E 121.4(4)
N50E C50E C60E 123.9(6)
C55E N55E C95E 117.6(6)
C55E N55E Ni1E 118.2(4)
C95E N55E Ni1E 124.2(5)
N55E C55E C65E 123.3(7)
C70E C60E C50E 117.4(7)
C75E C65E C55E 117.3(8)
C80E C70E C60E 119.5(7)
C85E C75E C65E 119.3(8)
C90E C80E C70E 119.2(7)
C75E C85E C95E 119.9(8)
N50E C90E C80E 123.6(7)
C92E C91E N9E 110.0(8)
N9E C93E C94E 109.9(8)
N55E C95E C85E 122.5(7)
O6F Ni1F O1F 89.67(16)
O6F Ni1F N55F 85.34(19)
O1F Ni1F N55F 88.21(18)
O6F Ni1F N50F 84.37(19)
O1F Ni1F N50F 86.70(19)
N55F Ni1F N50F 168.5(2)
O6F Ni1F S5F 178.89(13)
O1F Ni1F S5F 91.41(12)
N55F Ni1F S5F 94.93(16)
N50F Ni1F S5F 95.45(15)
O6F Ni1F S10F 90.46(13)
O1F Ni1F S10F 179.44(13)
N55F Ni1F S10F 92.35(15)
N50F Ni1F S10F 92.77(15)
S5F Ni1F S10F 88.45(6)
C2F O1F Ni1F 129.8(4)
O1F C2F N3F 131.2(5)
O1F C2F C11F 115.8(5)
N3F C2F C11F 112.9(5)
C2F N3F C4F 126.6(5)
C4F N4F C41F 123.8(6)
C4F N4F C43F 121.5(5)
C41F N4F C43F 114.7(6)
N4F C4F N3F 113.9(5)
N4F C4F S5F 118.2(5)
N3F C4F S5F 127.7(5)
C4F S5F Ni1F 107.1(2)
C7F O6F Ni1F 127.8(4)
O6F C7F N8F 130.4(6)
O6F C7F C14E 115.8(5)
N8F C7F C14E 113.7(5)
C7F N8F C9F 126.4(6)
C9F N9F C91F 123.5(5)
C9F N9F C93F 120.5(5)
C91F N9F C93F 115.7(5)
N9F C9F N8F 113.3(5)
N9F C9F S10F 119.7(5)
N8F C9F S10F 126.7(5)
C9F S10F Ni1F 98.3(2)
C16F C11F C12F 118.0(5)
C16F C11F C2F 120.5(5)
C12F C11F C2F 121.5(5)
C11F C12F C13F 121.2(5)
C14F C13F C12F 121.0(5)
C13F C14F C15F 118.4(5)
C13F C14F C7D 119.7(5)
C15F C14F C7D 121.8(5)
C16F C15F C14F 120.4(6)
C11F C16F C15F 120.8(6)
N4F C41F C42F 111.7(7)
N4F C43F C44F 111.5(6)
C90F N50F C50F 116.1(6)
C90F N50F Ni1F 123.8(4)
C50F N50F Ni1F 119.8(4)
N50F C50F C60F 124.0(6)
C95F N55F C55F 118.2(6)
C95F N55F Ni1F 123.6(4)
C55F N55F Ni1F 118.2(5)
N55F C55F C65F 122.5(7)
C70F C60F C50F 118.8(7)
C55F C65F C75F 117.7(8)
C60F C70F C80F 118.4(7)
C85F C75F C65F 119.9(8)
C90F C80F C70F 118.9(7)
C95F C85F C75F 118.2(8)
N50F C90F C80F 123.8(7)
N9F C91F C92F 111.5(6)
N9F C93F C94F 109.2(7)
N55F C95F C85F 123.6(7)
C2G C1G C6G 116.9(10)
C1G C2G C3G 121.8(10)
C2G C3G C4G 121.6(9)
C3G C4G C5G 115.1(9)
C6G C5G C4G 124.4(11)
C5G C6G C1G 120.1(10)
C8G C7G C12G 120.0
C9G C8G C7G 120.0
C8G C9G C10G 120.0
C11G C10G C9G 120.0
C12G C11G C10G 120.0
C11G C12G C7G 120.0
C14G C13G C18G 116.9(14)
C15G C14G C13G 116.9(16)
C14G C15G C16G 119.4(16)
C17G C16G C15G 125.2(16)
C18G C17G C16G 115.3(16)
C17G C18G C13G 126.2(15)
C20G C19G C24G 112.5(14)
C19G C20G C21G 125.4(14)
C22G C21G C20G 118.7(15)
C21G C22G C23G 120.0(16)
C22G C23G C24G 120.1(15)
C19G C24G C23G 123.1(15)
C26G C25G C30G 120.0
C25G C26G C27G 120.0
C28G C27G C26G 120.0
C27G C28G C29G 120.0
C30G C29G C28G 120.0
C29G C30G C25G 120.0

loop_
_geom_bond_atom_site_label_1
_geom_bond_atom_site_label_2
_geom_bond_distance
Ni1A O1A 2.019(4)
Ni1A O6A 2.034(4)
Ni1A N55A 2.135(6)
Ni1A N50A 2.150(5)
Ni1A S5A 2.3658(17)
Ni1A S10A 2.4188(17)
O1A C2A 1.256(7)
C2A N3A 1.313(7)
C2A C11A 1.511(8)
N3A C4A 1.362(8)
N4A C4A 1.358(8)
N4A C43A 1.481(9)
N4A C41A 1.516(10)
C4A S5A 1.705(7)
O6A C7A 1.261(7)
C7A N8A 1.337(7)
C7A C14C 1.486(7)
N8A C9A 1.349(7)
N9A C9A 1.356(8)
N9A C91A 1.444(7)
N9A C93A 1.469(8)
C9A S10A 1.724(7)
C11A C16A 1.394(8)
C11A C12A 1.400(8)
C12A C13A 1.355(8)
C13A C14A 1.410(8)
C14A C15A 1.382(8)
C14A C7B 1.513(7)
C15A C16A 1.372(8)
C41A C42A 1.403(12)
C43A C44A 1.507(15)
N50A C50A 1.322(8)
N50A C90A 1.343(8)
C50A C60A 1.383(10)
N55A C55A 1.332(8)
N55A C95A 1.345(8)
C55A C65A 1.372(11)
C60A C70A 1.339(11)
C65A C75A 1.400(12)
C70A C80A 1.406(11)
C75A C85A 1.364(12)
C80A C90A 1.379(10)
C85A C95A 1.370(11)
C91A C92A 1.524(10)
C93A C94A 1.519(10)
Ni1B O1B 2.028(4)
Ni1B O6B 2.030(4)
Ni1B N55B 2.118(5)
Ni1B N50B 2.138(5)
Ni1B S10B 2.3992(16)
Ni1B S5B 2.4180(16)
O1B C2B 1.263(6)
C2B N3B 1.320(7)
C2B C11B 1.487(7)
N3B C4B 1.350(7)
N4B C4B 1.378(8)
N4B C43B 1.468(9)
N4B C41B 1.484(8)
C4B S5B 1.718(7)
O6B C7B 1.257(6)
C7B N8B 1.320(7)
N8B C9B 1.346(7)
N9B C9B 1.339(8)
N9B C93B 1.459(8)
N9B C91B 1.464(8)
C9B S10B 1.727(6)
C11B C12B 1.395(8)
C11B C16B 1.396(8)
C12B C13B 1.379(8)
C13B C14B 1.382(8)
C14B C15B 1.380(8)
C14B C7C 1.521(8)
C15B C16B 1.399(8)
C41B C42B 1.485(10)
C43B C44B 1.560(11)
N50B C50B 1.319(7)
N50B C90B 1.329(8)
C50B C60B 1.406(9)
N55B C55B 1.323(8)
N55B C95B 1.327(8)
C55B C65B 1.385(10)
C60B C70B 1.354(10)
C65B C75B 1.359(10)
C70B C80B 1.366(10)
C75B C85B 1.344(11)
C80B C90B 1.373(10)
C85B C95B 1.381(10)
C91B C92B 1.513(10)
C93B C94B 1.517(10)
Ni1C O6C 2.010(4)
Ni1C O1C 2.037(4)
Ni1C N55C 2.164(6)
Ni1C N50C 2.170(6)
Ni1C S5C 2.3532(16)
Ni1C S10C 2.3588(15)
O1C C2C 1.246(7)
C2C N3C 1.322(7)
C2C C11C 1.509(8)
N3C C4C 1.348(7)
N4C C4C 1.347(8)
N4C C41C 1.479(8)
N4C C43C 1.520(8)
C4C S5C 1.713(6)
O6C C7C 1.247(7)
C7C N8C 1.336(7)
N8C C9C 1.348(7)
N9C C9C 1.351(8)
N9C C91C 1.478(8)
N9C C93C 1.507(9)
C9C S10C 1.726(6)
C11C C16C 1.380(8)
C11C C12C 1.413(8)
C12C C13C 1.378(8)
C13C C14C 1.384(8)
C14C C15C 1.389(8)
C15C C16C 1.387(8)
C41C C42C 1.509(10)
C43C C44C 1.506(11)
N50C C50C 1.323(8)
N50C C90C 1.340(9)
C50C C60C 1.385(12)
N55C C55C 1.343(9)
N55C C95C 1.340(10)
C55C C65C 1.416(14)
C60C C70C 1.326(13)
C65C C75C 1.362(18)
C70C C80C 1.406(14)
C75C C85C 1.340(17)
C80C C90C 1.365(11)
C85C C95C 1.388(13)
C91C C92C 1.468(12)
C93C C94C 1.495(13)
Ni1D O1D 2.031(4)
Ni1D O6D 2.099(4)
Ni1D N50D 2.119(6)
Ni1D N55D 2.116(5)
Ni1D S5D 2.3900(19)
Ni1D S10D 2.3979(19)
O1D C2D 1.250(7)
C2D N3D 1.327(7)
C2D C11D 1.515(8)
N3D C4D 1.336(8)
N4D C4D 1.369(7)
N4D C43D 1.450(8)
N4D C41D 1.479(8)
C4D S5D 1.709(7)
O6D C7D 1.280(7)
C7D N8D 1.296(7)
C7D C14F 1.496(8)
N8D C9D 1.353(8)
N9D C9D 1.351(8)
N9D C91D 1.472(8)
N9D C93D 1.474(9)
C9D S10D 1.710(7)
C11D C16D 1.381(8)
C11D C12D 1.374(8)
C12D C13D 1.389(9)
C13D C14D 1.375(8)
C14D C15D 1.394(8)
C14D C7E 1.494(8)
C15D C16D 1.387(8)
C41D C42D 1.516(11)
C43D C44D 1.500(10)
N50D C50D 1.311(9)
N50D C90D 1.345(8)
C50D C60D 1.376(10)
N55D C95D 1.328(8)
N55D C55D 1.344(8)
C55D C65D 1.355(9)
C60D C70D 1.367(11)
C65D C75D 1.375(11)
C70D C80D 1.339(12)
C75D C85D 1.363(11)
C80D C90D 1.385(11)
C85D C95D 1.391(10)
C91D C92D 1.534(11)
C93D C94D 1.489(11)
Ni1E O1E 1.978(4)
Ni1E O6E 2.020(4)
Ni1E N55E 2.156(5)
Ni1E N50E 2.181(5)
Ni1E S5E 2.3503(19)
Ni1E S10E 2.3807(17)
O1E C2E 1.249(7)
C2E N3E 1.324(8)
C2E C11E 1.507(8)
N3E C4E 1.345(8)
N4E C4E 1.344(9)
N4E C41E 1.510(11)
N4E C43E 1.557(14)
C4E S5E 1.704(7)
O6E C7E 1.269(7)
C7E N8E 1.328(7)
N8E C9E 1.351(8)
N9E C9E 1.357(8)
N9E C93E 1.482(10)
N9E C91E 1.505(9)
C9E S10E 1.715(7)
C11E C16E 1.369(9)
C11E C12E 1.398(8)
C12E C13E 1.396(9)
C13E C14E 1.400(9)
C14E C15E 1.371(8)
C14E C7F 1.477(8)
C15E C16E 1.383(8)
C41E C42E 1.433(15)
C43E C44E 1.442(14)
N50E C50E 1.326(8)
N50E C90E 1.350(8)
C50E C60E 1.396(9)
N55E C55E 1.315(8)
N55E C95E 1.333(8)
C55E C65E 1.402(10)
C60E C70E 1.376(10)
C65E C75E 1.385(11)
C70E C80E 1.366(11)
C75E C85E 1.336(11)
C80E C90E 1.358(9)
C85E C95E 1.382(10)
C91E C92E 1.450(12)
C93E C94E 1.573(13)
Ni1F O6F 2.029(4)
Ni1F O1F 2.043(4)
Ni1F N55F 2.148(5)
Ni1F N50F 2.151(5)
Ni1F S5F 2.3596(18)
Ni1F S10F 2.3974(17)
O1F C2F 1.255(7)
C2F N3F 1.317(8)
C2F C11F 1.514(8)
N3F C4F 1.352(7)
N4F C4F 1.338(8)
N4F C41F 1.460(8)
N4F C43F 1.470(9)
C4F S5F 1.728(6)
O6F C7F 1.258(7)
C7F N8F 1.326(8)
N8F C9F 1.354(8)
N9F C9F 1.338(8)
N9F C91F 1.468(8)
N9F C93F 1.482(8)
C9F S10F 1.722(6)
C11F C16F 1.385(8)
C11F C12F 1.383(8)
C12F C13F 1.393(8)
C13F C14F 1.374(8)
C14F C15F 1.392(8)
C15F C16F 1.403(8)
C41F C42F 1.481(13)
C43F C44F 1.518(11)
N50F C90F 1.322(8)
N50F C50F 1.336(8)
C50F C60F 1.382(9)
N55F C95F 1.330(8)
N55F C55F 1.352(8)
C55F C65F 1.382(10)
C60F C70F 1.352(10)
C65F C75F 1.399(12)
C70F C80F 1.383(10)
C75F C85F 1.378(12)
C80F C90F 1.376(10)
C85F C95F 1.370(10)
C91F C92F 1.527(11)
C93F C94F 1.544(13)
C1G C2G 1.321(13)
C1G C6G 1.389(14)
C2G C3G 1.346(12)
C3G C4G 1.341(13)
C4G C5G 1.369(13)
C5G C6G 1.274(13)
C7G C8G 1.3900
C7G C12G 1.3900
C8G C9G 1.3900
C9G C10G 1.3900
C10G C11G 1.3900
C11G C12G 1.3900
C13G C14G 1.375(18)
C13G C18G 1.402(18)
C14G C15G 1.296(18)
C15G C16G 1.40(2)
C16G C17G 1.260(17)
C17G C18G 1.240(16)
C19G C20G 1.351(17)
C19G C24G 1.347(17)
C20G C21G 1.339(16)
C21G C22G 1.306(16)
C22G C23G 1.309(17)
C23G C24G 1.357(17)
C25G C26G 1.3900
C25G C30G 1.3900
C26G C27G 1.3900
C27G C28G 1.3900
C28G C29G 1.3900
C29G C30G 1.3900

loop_
_geom_torsion_atom_site_label_1
_geom_torsion_atom_site_label_2
_geom_torsion_atom_site_label_3
_geom_torsion_atom_site_label_4
_geom_torsion
O6A Ni1A O1A C2A 176.2(6)
N55A Ni1A O1A C2A -96.6(6)
N50A Ni1A O1A C2A 91.8(6)
S5A Ni1A O1A C2A -1.2(6)
S10A Ni1A O1A C2A -145(4)
Ni1A O1A C2A N3A 9.3(11)
Ni1A O1A C2A C11A -174.8(4)
O1A C2A N3A C4A -9.9(12)
C11A C2A N3A C4A 174.2(6)
C43A N4A C4A N3A -1.1(11)
C41A N4A C4A N3A -175.5(7)
C43A N4A C4A S5A 176.0(7)
C41A N4A C4A S5A 1.6(11)
C2A N3A C4A N4A 177.6(7)
C2A N3A C4A S5A 0.9(11)
N4A C4A S5A Ni1A -171.0(5)
N3A C4A S5A Ni1A 5.6(8)
O1A Ni1A S5A C4A -4.4(3)
O6A Ni1A S5A C4A -72(3)
N55A Ni1A S5A C4A 82.0(3)
N50A Ni1A S5A C4A -92.8(3)
S10A Ni1A S5A C4A 174.5(3)
O1A Ni1A O6A C7A 171.1(5)
N55A Ni1A O6A C7A 84.6(5)
N50A Ni1A O6A C7A -100.4(5)
S5A Ni1A O6A C7A -122(2)
S10A Ni1A O6A C7A -7.8(5)
Ni1A O6A C7A N8A -25.6(9)
Ni1A O6A C7A C14C 159.9(4)
O6A C7A N8A C9A 20.4(10)
C14C C7A N8A C9A -165.0(5)
C7A N8A C9A N9A -153.5(5)
C7A N8A C9A S10A 33.4(8)
C91A N9A C9A N8A -177.3(5)
C93A N9A C9A N8A 5.3(8)
C91A N9A C9A S10A -3.9(8)
C93A N9A C9A S10A 178.8(5)
N8A C9A S10A Ni1A -57.0(5)
N9A C9A S10A Ni1A 130.2(4)
O1A Ni1A S10A C9A -2(4)
O6A Ni1A S10A C9A 36.4(2)
N55A Ni1A S10A C9A -50.6(2)
N50A Ni1A S10A C9A 120.8(2)
S5A Ni1A S10A C9A -146.1(2)
O1A C2A C11A C16A -11.1(9)
N3A C2A C11A C16A 165.6(6)
O1A C2A C11A C12A 168.2(6)
N3A C2A C11A C12A -15.1(9)
C16A C11A C12A C13A 3.8(10)
C2A C11A C12A C13A -175.5(6)
C11A C12A C13A C14A -3.0(10)
C12A C13A C14A C15A 0.5(9)
C12A C13A C14A C7B 178.9(6)
C13A C14A C15A C16A 1.1(9)
C7B C14A C15A C16A -177.4(5)
C14A C15A C16A C11A -0.2(9)
C12A C11A C16A C15A -2.2(9)
C2A C11A C16A C15A 177.1(5)
C4A N4A C41A C42A -92.6(10)
C43A N4A C41A C42A 92.6(10)
C4A N4A C43A C44A -86.6(10)
C41A N4A C43A C44A 88.4(9)
O1A Ni1A N50A C50A 44.0(5)
O6A Ni1A N50A C50A -44.5(5)
N55A Ni1A N50A C50A -14.1(14)
S5A Ni1A N50A C50A 134.5(5)
S10A Ni1A N50A C50A -134.5(5)
O1A Ni1A N50A C90A -141.5(5)
O6A Ni1A N50A C90A 130.0(5)
N55A Ni1A N50A C90A 160.4(11)
S5A Ni1A N50A C90A -51.0(5)
S10A Ni1A N50A C90A 40.0(5)
C90A N50A C50A C60A -1.8(10)
Ni1A N50A C50A C60A 172.9(5)
O1A Ni1A N55A C55A -46.7(5)
O6A Ni1A N55A C55A 41.8(5)
N50A Ni1A N55A C55A 11.5(15)
S5A Ni1A N55A C55A -137.0(5)
S10A Ni1A N55A C55A 132.0(5)
O1A Ni1A N55A C95A 134.3(6)
O6A Ni1A N55A C95A -137.2(6)
N50A Ni1A N55A C95A -167.5(10)
S5A Ni1A N55A C95A 44.0(6)
S10A Ni1A N55A C95A -47.1(6)
C95A N55A C55A C65A -0.1(12)
Ni1A N55A C55A C65A -179.2(7)
N50A C50A C60A C70A 1.6(11)
N55A C55A C65A C75A -0.9(15)
C50A C60A C70A C80A -0.4(12)
C55A C65A C75A C85A 1.5(16)
C60A C70A C80A C90A -0.5(12)
C65A C75A C85A C95A -1.2(15)
C50A N50A C90A C80A 0.8(10)
Ni1A N50A C90A C80A -173.8(5)
C70A C80A C90A N50A 0.3(11)
C9A N9A C91A C92A 95.5(8)
C93A N9A C91A C92A -87.0(8)
C9A N9A C93A C94A 84.2(7)
C91A N9A C93A C94A -93.3(7)
C55A N55A C95A C85A 0.6(11)
Ni1A N55A C95A C85A 179.6(7)
C75A C85A C95A N55A 0.1(14)
O6B Ni1B O1B C2B -174.0(5)
N55B Ni1B O1B C2B -86.0(5)
N50B Ni1B O1B C2B 97.8(5)
S10B Ni1B O1B C2B 166.3(13)
S5B Ni1B O1B C2B 6.9(5)
Ni1B O1B C2B N3B 21.3(10)
Ni1B O1B C2B C11B -163.0(4)
O1B C2B N3B C4B -14.1(11)
C11B C2B N3B C4B 170.0(6)
C2B N3B C4B N4B 149.8(6)
C2B N3B C4B S5B -34.8(9)
C43B N4B C4B N3B -6.3(9)
C41B N4B C4B N3B 173.0(6)
C43B N4B C4B S5B 178.0(5)
C41B N4B C4B S5B -2.7(9)
N3B C4B S5B Ni1B 53.6(6)
N4B C4B S5B Ni1B -131.3(5)
O1B Ni1B S5B C4B -32.5(2)
O6B Ni1B S5B C4B -53(3)
N55B Ni1B S5B C4B 58.4(3)
N50B Ni1B S5B C4B -119.5(3)
S10B Ni1B S5B C4B 149.3(2)
O1B Ni1B O6B C7B -160.9(5)
N55B Ni1B O6B C7B 108.1(5)
N50B Ni1B O6B C7B -73.8(5)
S10B Ni1B O6B C7B 17.4(4)
S5B Ni1B O6B C7B -140(3)
Ni1B O6B C7B N8B 14.6(8)
Ni1B O6B C7B C14A -170.9(3)
C15A C14A C7B O6B -7.8(7)
C13A C14A C7B O6B 173.8(5)
C15A C14A C7B N8B 167.4(5)
C13A C14A C7B N8B -11.0(8)
O6B C7B N8B C9B -18.9(9)
C14A C7B N8B C9B 166.8(5)
C7B N8B C9B N9B 158.4(5)
C7B N8B C9B S10B -26.3(8)
C93B N9B C9B N8B -3.5(8)
C91B N9B C9B N8B 177.6(5)
C93B N9B C9B S10B -179.2(5)
C91B N9B C9B S10B 2.0(8)
N8B C9B S10B Ni1B 53.0(5)
N9B C9B S10B Ni1B -131.8(4)
O1B Ni1B S10B C9B -18.7(16)
O6B Ni1B S10B C9B -38.3(2)
N55B Ni1B S10B C9B -126.4(2)
N50B Ni1B S10B C9B 49.6(2)
S5B Ni1B S10B C9B 140.6(2)
O1B C2B C11B C12B -179.8(6)
N3B C2B C11B C12B -3.4(9)
O1B C2B C11B C16B -1.8(9)
N3B C2B C11B C16B 174.6(6)
C16B C11B C12B C13B -0.4(9)
C2B C11B C12B C13B 177.6(6)
C11B C12B C13B C14B -1.3(10)
C12B C13B C14B C15B 1.2(10)
C12B C13B C14B C7C -174.1(6)
C13B C14B C15B C16B 0.7(10)
C7C C14B C15B C16B 176.1(6)
C12B C11B C16B C15B 2.2(9)
C2B C11B C16B C15B -175.8(6)
C14B C15B C16B C11B -2.5(10)
C4B N4B C41B C42B -89.7(8)
C43B N4B C41B C42B 89.7(8)
C4B N4B C43B C44B -84.6(8)
C41B N4B C43B C44B 96.1(7)
O1B Ni1B N50B C50B 44.9(5)
O6B Ni1B N50B C50B -41.9(5)
N55B Ni1B N50B C50B -15(3)
S10B Ni1B N50B C50B -130.4(4)
S5B Ni1B N50B C50B 135.7(4)
O1B Ni1B N50B C90B -134.4(5)
O6B Ni1B N50B C90B 138.8(5)
N55B Ni1B N50B C90B 165(2)
S10B Ni1B N50B C90B 50.4(5)
S5B Ni1B N50B C90B -43.6(5)
C90B N50B C50B C60B -0.5(9)
Ni1B N50B C50B C60B -179.8(5)
O1B Ni1B N55B C55B -56.3(5)
O6B Ni1B N55B C55B 30.4(5)
N50B Ni1B N55B C55B 4(3)
S10B Ni1B N55B C55B 118.9(5)
S5B Ni1B N55B C55B -147.1(5)
O1B Ni1B N55B C95B 129.5(5)
O6B Ni1B N55B C95B -143.8(5)
N50B Ni1B N55B C95B -170(2)
S10B Ni1B N55B C95B -55.3(5)
S5B Ni1B N55B C95B 38.7(5)
C95B N55B C55B C65B 1.9(11)
Ni1B N55B C55B C65B -172.7(6)
N50B C50B C60B C70B 2.1(11)
N55B C55B C65B C75B -0.7(13)
C50B C60B C70B C80B -2.0(12)
C55B C65B C75B C85B -0.8(13)
C60B C70B C80B C90B 0.4(12)
C65B C75B C85B C95B 1.0(12)
C50B N50B C90B C80B -1.3(10)
Ni1B N50B C90B C80B 178.0(5)
C70B C80B C90B N50B 1.4(11)
C9B N9B C91B C92B -90.3(8)
C93B N9B C91B C92B 90.8(7)
C9B N9B C93B C94B -96.4(7)
C91B N9B C93B C94B 82.5(7)
C55B N55B C95B C85B -1.7(10)
Ni1B N55B C95B C85B 172.8(6)
C75B C85B C95B N55B 0.2(12)
O6C Ni1C O1C C2C -151.9(5)
N55C Ni1C O1C C2C -62.6(5)
N50C Ni1C O1C C2C 121.2(5)
S5C Ni1C O1C C2C 29.3(5)
S10C Ni1C O1C C2C -12(3)
Ni1C O1C C2C N3C -9.9(10)
Ni1C O1C C2C C11C 169.7(4)
O1C C2C N3C C4C -10.4(10)
C11C C2C N3C C4C 170.1(5)
C41C N4C C4C N3C 174.8(5)
C43C N4C C4C N3C -3.9(8)
C41C N4C C4C S5C -1.5(8)
C43C N4C C4C S5C 179.7(5)
C2C N3C C4C N4C 177.4(5)
C2C N3C C4C S5C -6.7(9)
N4C C4C S5C Ni1C -153.8(4)
N3C C4C S5C Ni1C 30.5(6)
O6C Ni1C S5C C4C -119(6)
O1C Ni1C S5C C4C -31.5(3)
N55C Ni1C S5C C4C 53.6(3)
N50C Ni1C S5C C4C -116.8(3)
S10C Ni1C S5C C4C 146.8(2)
O1C Ni1C O6C C7C -174.6(6)
N55C Ni1C O6C C7C 100.2(6)
N50C Ni1C O6C C7C -89.4(6)
S5C Ni1C O6C C7C -87(6)
S10C Ni1C O6C C7C 7.0(6)
Ni1C O6C C7C N8C -11.0(11)
Ni1C O6C C7C C14B 171.8(4)
C15B C14B C7C O6C -21.1(9)
C13B C14B C7C O6C 154.2(6)
C15B C14B C7C N8C 161.1(6)
C13B C14B C7C N8C -23.6(8)
O6C C7C N8C C9C 3.5(12)
C14B C7C N8C C9C -179.2(6)
C7C N8C C9C N9C -173.2(6)
C7C N8C C9C S10C 5.9(11)
C91C N9C C9C N8C -178.0(7)
C93C N9C C9C N8C 1.9(11)
C91C N9C C9C S10C 2.8(10)
C93C N9C C9C S10C -177.2(6)
N8C C9C S10C Ni1C -6.2(7)
N9C C9C S10C Ni1C 172.9(5)
O6C Ni1C S10C C9C 0.6(3)
O1C Ni1C S10C C9C -139(3)
N55C Ni1C S10C C9C -88.8(3)
N50C Ni1C S10C C9C 87.6(3)
S5C Ni1C S10C C9C 179.4(3)
O1C C2C C11C C16C 5.6(8)
N3C C2C C11C C16C -174.7(5)
O1C C2C C11C C12C -178.1(5)
N3C C2C C11C C12C 1.5(8)
C16C C11C C12C C13C -4.5(9)
C2C C11C C12C C13C 179.2(5)
C11C C12C C13C C14C 1.0(9)
C12C C13C C14C C15C 2.5(9)
C12C C13C C14C C7A -178.3(6)
O6A C7A C14C C15C 4.5(8)
N8A C7A C14C C15C -170.8(5)
O6A C7A C14C C13C -174.7(5)
N8A C7A C14C C13C 10.0(8)
C13C C14C C15C C16C -2.4(9)
C7A C14C C15C C16C 178.3(5)
C12C C11C C16C C15C 4.6(9)
C2C C11C C16C C15C -179.1(5)
C14C C15C C16C C11C -1.1(9)
C4C N4C C41C C42C 93.1(8)
C43C N4C C41C C42C -88.1(8)
C4C N4C C43C C44C 88.3(8)
C41C N4C C43C C44C -90.6(7)
O6C Ni1C N50C C50C -48.2(5)
O1C Ni1C N50C C50C 43.3(5)
N55C Ni1C N50C C50C 21.4(14)
S5C Ni1C N50C C50C 131.8(5)
S10C Ni1C N50C C50C -138.6(5)
O6C Ni1C N50C C90C 139.7(5)
O1C Ni1C N50C C90C -128.8(5)
N55C Ni1C N50C C90C -150.7(10)
S5C Ni1C N50C C90C -40.2(5)
S10C Ni1C N50C C90C 49.4(5)
C90C N50C C50C C60C -2.0(10)
Ni1C N50C C50C C60C -174.5(6)
O6C Ni1C N55C C55C 50.7(5)
O1C Ni1C N55C C55C -40.6(5)
N50C Ni1C N55C C55C -18.7(14)
S5C Ni1C N55C C55C -129.2(5)
S10C Ni1C N55C C55C 141.3(5)
O6C Ni1C N55C C95C -136.7(5)
O1C Ni1C N55C C95C 132.0(6)
N50C Ni1C N55C C95C 154.0(10)
S5C Ni1C N55C C95C 43.5(5)
S10C Ni1C N55C C95C -46.0(5)
C95C N55C C55C C65C -2.6(11)
Ni1C N55C C55C C65C 170.4(6)
N50C C50C C60C C70C 3.0(13)
N55C C55C C65C C75C 1.1(15)
C50C C60C C70C C80C -3.0(14)
C55C C65C C75C C85C 0.1(18)
C60C C70C C80C C90C 2.2(14)
C65C C75C C85C C95C 0.2(18)
C50C N50C C90C C80C 1.1(11)
Ni1C N50C C90C C80C 173.3(6)
C70C C80C C90C N50C -1.2(13)
C9C N9C C91C C92C -92.2(9)
C93C N9C C91C C92C 87.9(9)
C9C N9C C93C C94C -89.3(9)
C91C N9C C93C C94C 90.6(9)
C55C N55C C95C C85C 3.0(11)
Ni1C N55C C95C C85C -169.8(6)
C75C C85C C95C N55C -1.9(16)
O6D Ni1D O1D C2D -175.6(5)
N50D Ni1D O1D C2D -84.9(5)
N55D Ni1D O1D C2D 101.7(5)
S5D Ni1D O1D C2D 9.5(5)
S10D Ni1D O1D C2D -58(2)
Ni1D O1D C2D N3D 21.1(9)
Ni1D O1D C2D C11D -162.6(4)
O1D C2D N3D C4D -23.1(10)
C11D C2D N3D C4D 160.5(6)
C2D N3D C4D N4D 164.5(6)
C2D N3D C4D S5D -19.7(9)
C43D N4D C4D N3D -3.4(9)
C41D N4D C4D N3D 171.5(6)
C43D N4D C4D S5D -179.6(5)
C41D N4D C4D S5D -4.7(8)
N3D C4D S5D Ni1D 44.1(6)
N4D C4D S5D Ni1D -140.2(4)
O1D Ni1D S5D C4D -31.6(2)
O6D Ni1D S5D C4D -113.0(14)
N50D Ni1D S5D C4D 54.2(3)
N55D Ni1D S5D C4D -119.5(3)
S10D Ni1D S5D C4D 145.1(2)
O1D Ni1D O6D C7D -150.4(4)
N50D Ni1D O6D C7D 123.8(4)
N55D Ni1D O6D C7D -62.4(4)
S5D Ni1D O6D C7D -69.0(15)
S10D Ni1D O6D C7D 32.8(4)
Ni1D O6D C7D N8D -54.7(8)
Ni1D O6D C7D C14F 127.8(5)
O6D C7D N8D C9D 20.3(11)
C14F C7D N8D C9D -162.2(6)
C91D N9D C9D N8D -175.9(6)
C93D N9D C9D N8D 9.3(9)
C91D N9D C9D S10D -1.7(9)
C93D N9D C9D S10D -176.4(5)
C7D N8D C9D N9D -151.5(7)
C7D N8D C9D S10D 34.5(10)
N9D C9D S10D Ni1D 151.0(5)
N8D C9D S10D Ni1D -35.4(6)
O1D Ni1D S10D C9D -113(2)
O6D Ni1D S10D C9D 4.8(3)
N50D Ni1D S10D C9D -85.9(3)
N55D Ni1D S10D C9D 87.6(3)
S5D Ni1D S10D C9D 179.7(2)
O1D C2D C11D C16D -10.6(9)
N3D C2D C11D C16D 166.3(6)
O1D C2D C11D C12D 166.6(6)
N3D C2D C11D C12D -16.4(9)
C16D C11D C12D C13D -1.6(10)
C2D C11D C12D C13D -178.9(6)
C11D C12D C13D C14D 0.3(11)
C12D C13D C14D C15D 0.5(10)
C12D C13D C14D C7E -176.8(6)
C13D C14D C15D C16D -0.1(10)
C7E C14D C15D C16D 177.2(6)
C12D C11D C16D C15D 2.0(10)
C2D C11D C16D C15D 179.3(6)
C14D C15D C16D C11D -1.1(10)
C4D N4D C41D C42D -91.1(8)
C43D N4D C41D C42D 84.0(8)
C4D N4D C43D C44D -92.0(8)
C41D N4D C43D C44D 92.8(7)
O1D Ni1D N50D C50D -52.2(6)
O6D Ni1D N50D C50D 36.6(6)
N55D Ni1D N50D C50D -5.5(16)
S5D Ni1D N50D C50D -142.2(5)
S10D Ni1D N50D C50D 129.5(5)
O1D Ni1D N50D C90D 123.2(5)
O6D Ni1D N50D C90D -148.0(5)
N55D Ni1D N50D C90D 169.8(11)
S5D Ni1D N50D C90D 33.1(5)
S10D Ni1D N50D C90D -55.2(5)
C90D N50D C50D C60D 0.2(12)
Ni1D N50D C50D C60D 175.9(7)
O1D Ni1D N55D C95D -155.0(5)
O6D Ni1D N55D C95D 115.9(5)
N50D Ni1D N55D C95D 158.5(11)
S5D Ni1D N55D C95D -64.7(5)
S10D Ni1D N55D C95D 23.7(5)
O1D Ni1D N55D C55D 27.6(5)
O6D Ni1D N55D C55D -61.5(5)
N50D Ni1D N55D C55D -18.9(15)
S5D Ni1D N55D C55D 117.9(5)
S10D Ni1D N55D C55D -153.7(5)
C95D N55D C55D C65D -1.8(10)
Ni1D N55D C55D C65D 175.8(5)
N50D C50D C60D C70D 0.0(14)
N55D C55D C65D C75D 1.5(11)
C50D C60D C70D C80D -0.5(13)
C55D C65D C75D C85D -0.2(11)
C60D C70D C80D C90D 0.7(12)
C65D C75D C85D C95D -0.6(11)
C50D N50D C90D C80D 0.0(10)
Ni1D N50D C90D C80D -175.4(5)
C70D C80D C90D N50D -0.5(11)
C9D N9D C91D C92D 89.3(8)
C93D N9D C91D C92D -95.7(8)
C9D N9D C93D C94D 82.6(8)
C91D N9D C93D C94D -92.4(8)
C55D N55D C95D C85D 0.9(9)
Ni1D N55D C95D C85D -176.6(5)
C75D C85D C95D N55D 0.2(11)
O6E Ni1E O1E C2E 175.8(6)
N55E Ni1E O1E C2E 86.5(6)
N50E Ni1E O1E C2E -99.2(6)
S5E Ni1E O1E C2E -6.7(6)
S10E Ni1E O1E C2E 162(5)
Ni1E O1E C2E N3E 1.9(11)
Ni1E O1E C2E C11E -178.9(4)
O1E C2E N3E C4E 1.8(12)
C11E C2E N3E C4E -177.4(6)
C2E N3E C4E N4E -172.0(8)
C2E N3E C4E S5E 4.0(12)
C41E N4E C4E N3E 175.9(10)
C43E N4E C4E N3E -2.0(15)
C41E N4E C4E S5E -0.7(14)
C43E N4E C4E S5E -178.6(8)
N3E C4E S5E Ni1E -9.5(8)
N4E C4E S5E Ni1E 166.6(7)
O1E Ni1E S5E C4E 8.4(3)
O6E Ni1E S5E C4E 55(2)
N55E Ni1E S5E C4E -78.8(3)
N50E Ni1E S5E C4E 95.1(3)
S10E Ni1E S5E C4E -171.3(3)
O1E Ni1E O6E C7E -171.5(5)
N55E Ni1E O6E C7E -84.3(5)
N50E Ni1E O6E C7E 101.6(5)
S5E Ni1E O6E C7E 141.4(19)
S10E Ni1E O6E C7E 8.2(5)
Ni1E O6E C7E N8E 20.6(9)
Ni1E O6E C7E C14D -162.1(4)
C13D C14D C7E O6E -168.4(6)
C15D C14D C7E O6E 14.3(8)
C13D C14D C7E N8E 9.3(9)
C15D C14D C7E N8E -168.0(5)
O6E C7E N8E C9E -18.1(10)
C14D C7E N8E C9E 164.5(6)
C7E N8E C9E N9E 162.8(6)
C7E N8E C9E S10E -26.3(9)
C93E N9E C9E N8E -7.8(10)
C91E N9E C9E N8E 165.7(6)
C93E N9E C9E S10E -179.4(6)
C91E N9E C9E S10E -6.0(9)
N8E C9E S10E Ni1E 47.9(6)
N9E C9E S10E Ni1E -141.7(5)
O1E Ni1E S10E C9E -18(5)
O6E Ni1E S10E C9E -31.6(2)
N55E Ni1E S10E C9E 57.6(2)
N50E Ni1E S10E C9E -116.5(2)
S5E Ni1E S10E C9E 150.9(2)
O1E C2E C11E C16E -5.8(8)
N3E C2E C11E C16E 173.6(6)
O1E C2E C11E C12E 176.7(6)
N3E C2E C11E C12E -4.0(9)
C16E C11E C12E C13E 2.2(10)
C2E C11E C12E C13E 179.8(6)
C11E C12E C13E C14E -4.0(11)
C12E C13E C14E C15E 2.3(10)
C12E C13E C14E C7F -177.6(6)
C13E C14E C15E C16E 1.3(10)
C7F C14E C15E C16E -178.8(6)
C14E C15E C16E C11E -3.1(10)
C12E C11E C16E C15E 1.3(10)
C2E C11E C16E C15E -176.3(5)
C4E N4E C41E C42E 91.2(13)
C43E N4E C41E C42E -90.7(11)
C4E N4E C43E C44E -75.5(13)
C41E N4E C43E C44E 106.3(11)
O1E Ni1E N50E C50E -133.0(5)
O6E Ni1E N50E C50E -45.5(5)
N55E Ni1E N50E C50E -90.3(14)
S5E Ni1E N50E C50E 136.8(5)
S10E Ni1E N50E C50E 45.4(5)
O1E Ni1E N50E C90E 42.3(5)
O6E Ni1E N50E C90E 129.8(5)
N55E Ni1E N50E C90E 84.9(15)
S5E Ni1E N50E C90E -48.0(5)
S10E Ni1E N50E C90E -139.4(5)
C90E N50E C50E C60E 1.3(10)
Ni1E N50E C50E C60E 176.8(5)
O1E Ni1E N55E C55E 52.7(5)
O6E Ni1E N55E C55E -34.6(5)
N50E Ni1E N55E C55E 10.1(17)
S5E Ni1E N55E C55E 142.9(5)
S10E Ni1E N55E C55E -125.7(5)
O1E Ni1E N55E C95E -127.2(5)
O6E Ni1E N55E C95E 145.5(5)
N50E Ni1E N55E C95E -169.8(12)
S5E Ni1E N55E C95E -37.0(5)
S10E Ni1E N55E C95E 54.4(5)
C95E N55E C55E C65E -1.3(11)
Ni1E N55E C55E C65E 178.8(6)
N50E C50E C60E C70E 0.0(11)
N55E C55E C65E C75E -0.6(12)
C50E C60E C70E C80E -1.1(11)
C55E C65E C75E C85E 2.4(12)
C60E C70E C80E C90E 1.0(12)
C65E C75E C85E C95E -2.2(13)
C50E N50E C90E C80E -1.5(10)
Ni1E N50E C90E C80E -177.0(6)
C70E C80E C90E N50E 0.4(12)
C9E N9E C91E C92E 96.2(9)
C93E N9E C91E C92E -90.3(9)
C9E N9E C93E C94E 87.9(9)
C91E N9E C93E C94E -85.9(8)
C55E N55E C95E C85E 1.5(11)
Ni1E N55E C95E C85E -178.6(6)
C75E C85E C95E N55E 0.3(13)
O6F Ni1F O1F C2F -169.4(5)
N55F Ni1F O1F C2F 105.3(5)
N50F Ni1F O1F C2F -85.0(5)
S5F Ni1F O1F C2F 10.4(5)
S10F Ni1F O1F C2F -66(14)
Ni1F O1F C2F N3F -24.1(10)
Ni1F O1F C2F C11F 157.0(4)
O1F C2F N3F C4F 8.9(11)
C11F C2F N3F C4F -172.1(5)
C41F N4F C4F N3F -175.4(6)
C43F N4F C4F N3F 1.8(9)
C41F N4F C4F S5F -1.1(9)
C43F N4F C4F S5F 176.1(5)
C2F N3F C4F N4F -166.6(6)
C2F N3F C4F S5F 19.7(9)
N4F C4F S5F Ni1F 162.0(4)
N3F C4F S5F Ni1F -24.5(6)
O6F Ni1F S5F C4F 177(100)
O1F Ni1F S5F C4F 9.2(2)
N55F Ni1F S5F C4F -79.1(3)
N50F Ni1F S5F C4F 96.0(3)
S10F Ni1F S5F C4F -171.3(2)
O1F Ni1F O6F C7F -152.9(5)
N55F Ni1F O6F C7F -64.7(5)
N50F Ni1F O6F C7F 120.4(5)
S5F Ni1F O6F C7F 40(7)
S10F Ni1F O6F C7F 27.7(5)
Ni1F O6F C7F N8F -4.8(10)
Ni1F O6F C7F C14E 170.7(4)
C15E C14E C7F O6F -19.8(9)
C13E C14E C7F O6F 160.1(6)
C15E C14E C7F N8F 156.4(6)
C13E C14E C7F N8F -23.7(9)
O6F C7F N8F C9F -5.3(12)
C14E C7F N8F C9F 179.2(6)
C91F N9F C9F N8F -176.4(6)
C93F N9F C9F N8F -3.6(10)
C91F N9F C9F S10F 9.0(10)
C93F N9F C9F S10F -178.2(6)
C7F N8F C9F N9F 159.0(7)
C7F N8F C9F S10F -26.8(10)
N9F C9F S10F Ni1F -137.9(5)
N8F C9F S10F Ni1F 48.2(6)
O6F Ni1F S10F C9F -38.5(3)
O1F Ni1F S10F C9F -142(14)
N55F Ni1F S10F C9F 46.9(3)
N50F Ni1F S10F C9F -122.9(3)
S5F Ni1F S10F C9F 141.8(2)
O1F C2F C11F C16F 1.1(8)
N3F C2F C11F C16F -178.1(6)
O1F C2F C11F C12F -178.9(6)
N3F C2F C11F C12F 2.0(8)
C16F C11F C12F C13F 0.2(9)
C2F C11F C12F C13F -179.8(5)
C11F C12F C13F C14F 1.6(9)
C12F C13F C14F C15F -2.2(9)
C12F C13F C14F C7D 174.3(6)
O6D C7D C14F C13F -175.6(6)
N8D C7D C14F C13F 6.7(9)
O6D C7D C14F C15F 0.9(9)
N8D C7D C14F C15F -176.9(6)
C13F C14F C15F C16F 1.1(9)
C7D C14F C15F C16F -175.4(6)
C12F C11F C16F C15F -1.3(9)
C2F C11F C16F C15F 178.7(6)
C14F C15F C16F C11F 0.7(10)
C4F N4F C41F C42F -93.7(10)
C43F N4F C41F C42F 89.0(9)
C4F N4F C43F C44F -87.7(8)
C41F N4F C43F C44F 89.8(8)
O6F Ni1F N50F C90F -121.0(6)
O1F Ni1F N50F C90F 149.0(6)
N55F Ni1F N50F C90F -147.2(9)
S5F Ni1F N50F C90F 57.9(6)
S10F Ni1F N50F C90F -30.8(5)
O6F Ni1F N50F C50F 53.1(5)
O1F Ni1F N50F C50F -36.9(5)
N55F Ni1F N50F C50F 26.9(13)
S5F Ni1F N50F C50F -128.0(5)
S10F Ni1F N50F C50F 143.3(5)
C90F N50F C50F C60F 0.1(10)
Ni1F N50F C50F C60F -174.4(5)
O6F Ni1F N55F C95F 139.4(6)
O1F Ni1F N55F C95F -130.8(6)
N50F Ni1F N55F C95F 165.6(9)
S5F Ni1F N55F C95F -39.6(6)
S10F Ni1F N55F C95F 49.1(6)
O6F Ni1F N55F C55F -38.5(5)
O1F Ni1F N55F C55F 51.3(5)
N50F Ni1F N55F C55F -12.3(13)
S5F Ni1F N55F C55F 142.5(5)
S10F Ni1F N55F C55F -128.8(5)
C95F N55F C55F C65F -1.8(11)
Ni1F N55F C55F C65F 176.2(6)
N50F C50F C60F C70F 0.2(11)
N55F C55F C65F C75F 2.1(12)
C50F C60F C70F C80F -0.3(11)
C55F C65F C75F C85F -1.1(14)
C60F C70F C80F C90F 0.2(12)
C65F C75F C85F C95F -0.2(14)
C50F N50F C90F C80F -0.2(11)
Ni1F N50F C90F C80F 174.1(6)
C70F C80F C90F N50F 0.1(12)
C9F N9F C91F C92F -99.9(8)
C93F N9F C91F C92F 87.0(8)
C9F N9F C93F C94F -83.2(9)
C91F N9F C93F C94F 90.1(7)
C55F N55F C95F C85F 0.5(11)
Ni1F N55F C95F C85F -177.4(6)
C75F C85F C95F N55F 0.5(13)
C6G C1G C2G C3G 0.7(16)
C1G C2G C3G C4G 2.2(15)
C2G C3G C4G C5G -2.3(14)
C3G C4G C5G C6G -0.5(16)
C4G C5G C6G C1G 3.5(18)
C2G C1G C6G C5G -3.5(17)
C12G C7G C8G C9G 0.0
C7G C8G C9G C10G 0.0
C8G C9G C10G C11G 0.0
C9G C10G C11G C12G 0.0
C10G C11G C12G C7G 0.0
C8G C7G C12G C11G 0.0
C18G C13G C14G C15G 0(2)
C13G C14G C15G C16G 2(3)
C14G C15G C16G C17G -4(3)
C15G C16G C17G C18G 3(3)
C16G C17G C18G C13G 0(2)
C14G C13G C18G C17G -1(2)
C24G C19G C20G C21G 3(2)
C19G C20G C21G C22G -4(2)
C20G C21G C22G C23G 5.3(19)
C21G C22G C23G C24G -5(2)
C20G C19G C24G C23G -2(2)
C22G C23G C24G C19G 4(3)
C30G C25G C26G C27G 0.0
C25G C26G C27G C28G 0.0
C26G C27G C28G C29G 0.0
C27G C28G C29G C30G 0.0
C28G C29G C30G C25G 0.0
C26G C25G C30G C29G 0.0
